data_7017764
loop_
_publ_author_name
'Gao, Yuanzhe'
'Xu, Yanqing'
'Cao, Yu'
'Hu, Changwen'

_publ_section_title
;
 Introducing organosilicone source into the synthetic system of
 polyoxovanadates: two novel {V15Si6O48}-based extended chains.
;
_journal_issue 2
_journal_name_full 'Dalton transactions (Cambridge, England : 2003)'
_journal_page_first 567
_journal_page_last 571
_journal_paper_doi 10.1039/c1dt11417d
_journal_volume 41
_journal_year 2012
_chemical_formula_sum 'C15 H80 Co N10 O58 Si6 V15'
_chemical_formula_weight 2320.46
_chemical_name_systematic
;
?
;
_space_group_IT_number 14
_symmetry_cell_setting monoclinic
_symmetry_space_group_name_Hall '-P 2ybc'
_symmetry_space_group_name_H-M 'P 1 21/c 1'
_atom_sites_solution_hydrogens geom
_atom_sites_solution_primary direct
_atom_sites_solution_secondary difmap
_audit_creation_method SHELXL-97
_cell_angle_alpha 90.00
_cell_angle_beta 122.540(2)
_cell_angle_gamma 90.00
_cell_formula_units_Z 4
_cell_length_a 15.0838(7)
_cell_length_b 22.2706(11)
_cell_length_c 24.5690(10)
_cell_measurement_reflns_used 16748
_cell_measurement_temperature 296(2)
_cell_measurement_theta_max 27.70
_cell_measurement_theta_min 2.69
_cell_volume 6957.7(6)
_computing_cell_refinement 'Bruker SMART'
_computing_data_collection 'Bruker SMART'
_computing_data_reduction 'Bruker SAINT'
_computing_molecular_graphics 'Bruker SHELXTL'
_computing_publication_material 'Bruker SHELXTL'
_computing_structure_refinement 'SHELXL-97 (Sheldrick, 1997)'
_computing_structure_solution 'SHELXS-97 (Sheldrick, 1990)'
_diffrn_ambient_temperature 296(2)
_diffrn_measured_fraction_theta_full 0.977
_diffrn_measured_fraction_theta_max 0.977
_diffrn_measurement_device_type 'Bruker APEX-II CCD'
_diffrn_measurement_method 'phi and omega scans'
_diffrn_radiation_monochromator graphite
_diffrn_radiation_source 'fine-focus sealed tube'
_diffrn_radiation_type MoK\a
_diffrn_radiation_wavelength 0.71073
_diffrn_reflns_av_R_equivalents 0.0427
_diffrn_reflns_av_sigmaI/netI 0.0588
_diffrn_reflns_limit_h_max 18
_diffrn_reflns_limit_h_min -20
_diffrn_reflns_limit_k_max 29
_diffrn_reflns_limit_k_min -22
_diffrn_reflns_limit_l_max 31
_diffrn_reflns_limit_l_min -32
_diffrn_reflns_number 41404
_diffrn_reflns_theta_full 28.20
_diffrn_reflns_theta_max 28.20
_diffrn_reflns_theta_min 1.83
_exptl_absorpt_coefficient_mu 2.369
_exptl_absorpt_correction_T_max 0.553
_exptl_absorpt_correction_T_min 0.456
_exptl_absorpt_correction_type multi-scan
_exptl_absorpt_process_details sadabs
_exptl_crystal_colour red-brown
_exptl_crystal_density_diffrn 2.230
_exptl_crystal_density_method 'not measured'
_exptl_crystal_description block
_exptl_crystal_F_000 4672
_exptl_crystal_size_max 0.35
_exptl_crystal_size_mid 0.28
_exptl_crystal_size_min 0.25
_refine_diff_density_max 4.170
_refine_diff_density_min -1.174
_refine_diff_density_rms 0.214
_refine_ls_extinction_method none
_refine_ls_goodness_of_fit_ref 1.036
_refine_ls_hydrogen_treatment constr
_refine_ls_matrix_type full
_refine_ls_number_parameters 875
_refine_ls_number_reflns 16748
_refine_ls_number_restraints 21
_refine_ls_restrained_S_all 1.037
_refine_ls_R_factor_all 0.1029
_refine_ls_R_factor_gt 0.0713
_refine_ls_shift/su_max 0.000
_refine_ls_shift/su_mean 0.000
_refine_ls_structure_factor_coef Fsqd
_refine_ls_weighting_details 'calc w=1/[\s^2^(Fo^2^)+(0.1224P)^2^+41.8679P] where P=(Fo^2^+2Fc^2^)/3'
_refine_ls_weighting_scheme calc
_refine_ls_wR_factor_gt 0.2003
_refine_ls_wR_factor_ref 0.2261
_reflns_number_gt 11692
_reflns_number_total 16748
_reflns_threshold_expression >2sigma(I)
_cod_data_source_file c1dt11417d.txt
_cod_data_source_block f:\manusc~1\gaoyua~1\si-v\cdata\cdata\compou~1\1
_cod_depositor_comments
;
The following automatic conversions were performed:

'_symmetry_cell_setting' value 'Monoclinic' changed to 'monoclinic'
according to /home/saulius/struct/CIF-dictionaries/cif_core.dic
dictionary named 'cif_core.dic' version 2.4.1 from 2010-06-29.

Automatic conversion script
Id: cif_fix_values 1715 2011-07-08 13:25:40Z adriana 
;
_cod_original_sg_symbol_H-M 'P2(1)/c '
_cod_database_code 7017764

loop_
_symmetry_equiv_pos_as_xyz
'x, y, z'
'-x, y+1/2, -z+1/2'
'-x, -y, -z'
'x, -y-1/2, z-1/2'

loop_
_atom_site_label
_atom_site_type_symbol
_atom_site_fract_x
_atom_site_fract_y
_atom_site_fract_z
_atom_site_U_iso_or_equiv
_atom_site_adp_type
_atom_site_occupancy
_atom_site_symmetry_multiplicity
_atom_site_calc_flag
_atom_site_refinement_flags
Co1 Co 0.72637(6) 0.26890(3) 0.57960(4) 0.01324(17) Uani 1 1 d .
V1 V 0.48719(9) 0.26236(5) 0.90863(6) 0.0225(2) Uani 1 1 d .
V2 V 0.46108(9) 0.13262(5) 0.87015(6) 0.0244(3) Uani 1 1 d .
V3 V 0.50167(9) 0.34440(5) 0.78323(6) 0.0235(2) Uani 1 1 d .
V4 V 0.46046(9) 0.25218(5) 0.68389(6) 0.0240(2) Uani 1 1 d .
V5 V 0.28613(9) 0.16055(5) 0.61818(6) 0.0218(2) Uani 1 1 d .
V6 V 0.29335(9) 0.07106(5) 0.74852(6) 0.0215(2) Uani 1 1 d .
V7 V 0.11065(9) 0.11236(5) 0.62133(6) 0.0227(2) Uani 1 1 d .
V8 V 0.04281(9) 0.23994(5) 0.57250(6) 0.0265(3) Uani 1 1 d .
V9 V 0.27771(10) 0.32623(5) 0.61542(6) 0.0257(3) Uani 1 1 d .
V10 V 0.08390(10) 0.36485(5) 0.61265(6) 0.0289(3) Uani 1 1 d .
V11 V 0.27186(9) 0.15593(5) 0.86917(6) 0.0252(3) Uani 1 1 d .
V12 V 0.40232(9) 0.37910(5) 0.85617(6) 0.0235(2) Uani 1 1 d .
V13 V 0.22266(9) 0.31931(5) 0.85619(6) 0.0240(2) Uani 1 1 d .
V14 V 0.06725(9) 0.22631(6) 0.79446(6) 0.0276(3) Uani 1 1 d .
V15 V -0.00276(9) 0.31633(5) 0.68839(6) 0.0277(3) Uani 1 1 d .
Si1 Si 0.61202(14) 0.21462(8) 0.83904(10) 0.0239(4) Uani 1 1 d .
Si2 Si 0.50084(14) 0.11784(8) 0.75114(9) 0.0226(4) Uani 1 1 d .
Si3 Si 0.07101(15) 0.09088(9) 0.74036(10) 0.0251(4) Uani 1 1 d .
Si4 Si -0.06539(15) 0.17708(9) 0.64259(11) 0.0289(4) Uani 1 1 d .
Si5 Si 0.16270(15) 0.42971(8) 0.75265(10) 0.0259(4) Uani 1 1 d .
Si6 Si 0.30610(15) 0.43741(8) 0.71013(10) 0.0258(4) Uani 1 1 d .
O1 O 0.5806(4) 0.2704(2) 0.9838(3) 0.0332(12) Uani 1 1 d .
O2 O 0.5404(4) 0.2036(2) 0.8710(2) 0.0261(10) Uani 1 1 d .
O3 O 0.4103(4) 0.1919(2) 0.9039(2) 0.0275(10) Uani 1 1 d .
O4 O 0.5086(4) 0.3262(2) 0.8623(2) 0.0236(10) Uani 1 1 d .
O5 O 0.3740(4) 0.3137(2) 0.8955(2) 0.0264(10) Uani 1 1 d .
O6 O 0.5456(5) 0.0889(3) 0.9270(3) 0.0411(14) Uani 1 1 d .
O7 O 0.4379(4) 0.1028(2) 0.7868(2) 0.0254(10) Uani 1 1 d .
O8 O 0.2080(4) 0.3485(3) 0.9109(3) 0.0358(12) Uani 1 1 d .
O9 O 0.5993(4) 0.3877(2) 0.7999(3) 0.0355(12) Uani 1 1 d .
O10 O 0.5490(4) 0.2626(2) 0.7799(2) 0.0254(10) Uani 1 1 d .
O11 O 0.3934(4) 0.4003(2) 0.7752(2) 0.0249(10) Uani 1 1 d .
O12 O 0.4198(4) 0.3317(2) 0.6921(2) 0.0271(10) Uani 1 1 d .
O13 O 0.5286(5) 0.2575(3) 0.6519(3) 0.0466(15) Uani 1 1 d .
O14 O 0.4359(4) 0.1657(2) 0.6928(2) 0.0258(10) Uani 1 1 d .
O15 O 0.3181(4) 0.2439(2) 0.6144(2) 0.0264(10) Uani 1 1 d .
O16 O 0.2918(5) 0.1259(3) 0.5624(3) 0.0375(13) Uani 1 1 d .
O17 O 0.1379(4) 0.1771(2) 0.5795(2) 0.0246(10) Uani 1 1 d .
O18 O 0.2603(4) 0.0990(2) 0.6650(2) 0.0228(9) Uani 1 1 d .
O19 O 0.0498(4) 0.0600(2) 0.5694(3) 0.0364(12) Uani 1 1 d .
O20 O 0.0094(4) 0.1738(2) 0.6137(2) 0.0276(10) Uani 1 1 d .
O21 O 0.1401(4) 0.0844(2) 0.7069(2) 0.0244(10) Uani 1 1 d .
O22 O 0.3070(4) -0.0007(2) 0.7514(3) 0.0342(12) Uani 1 1 d .
O23 O -0.0514(4) 0.2389(3) 0.4979(3) 0.0404(14) Uani 1 1 d .
O24 O 0.1324(4) 0.3050(2) 0.5788(2) 0.0298(11) Uani 1 1 d .
O25 O 0.2320(4) 0.3900(2) 0.6522(2) 0.0272(10) Uani 1 1 d .
O26 O 0.2832(5) 0.3578(3) 0.5586(3) 0.0431(14) Uani 1 1 d .
O27 O 0.0077(6) 0.4107(3) 0.5557(3) 0.0535(17) Uani 1 1 d .
O28 O -0.0211(4) 0.2296(2) 0.6982(3) 0.0312(11) Uani 1 1 d .
O29 O 0.0819(4) 0.3873(2) 0.6912(2) 0.0290(11) Uani 1 1 d .
O30 O 0.2807(5) 0.1219(3) 0.9297(3) 0.0380(13) Uani 1 1 d .
O31 O 0.2109(4) 0.2340(2) 0.8647(3) 0.0299(11) Uani 1 1 d .
O32 O 0.1217(4) 0.1443(2) 0.7943(3) 0.0279(10) Uani 1 1 d .
O33 O 0.0837(4) 0.3092(2) 0.7796(3) 0.0293(11) Uani 1 1 d .
O34 O 0.2475(4) 0.3883(2) 0.8134(2) 0.0263(10) Uani 1 1 d .
O35 O -0.0101(5) 0.2217(3) 0.8205(3) 0.0472(15) Uani 1 1 d .
O36 O -0.1176(4) 0.3425(3) 0.6658(3) 0.0400(13) Uani 1 1 d .
O37 O 0.6107(4) 0.1506(2) 0.8053(3) 0.0265(10) Uani 1 1 d .
O38 O 0.5211(4) 0.0575(2) 0.7235(3) 0.0303(11) Uani 1 1 d .
O39 O 0.7291(4) 0.2332(2) 0.8910(3) 0.0341(12) Uani 1 1 d .
O40 O 0.0634(4) 0.0291(2) 0.7697(3) 0.0335(12) Uani 1 1 d .
O41 O -0.0465(4) 0.1138(2) 0.6822(3) 0.0313(11) Uani 1 1 d .
O42 O -0.1846(4) 0.1871(3) 0.5869(3) 0.0414(14) Uani 1 1 d .
O43 O 0.1075(4) 0.4734(3) 0.7771(3) 0.0395(13) Uani 1 1 d .
O44 O 0.2284(4) 0.4691(2) 0.7297(2) 0.0266(10) Uani 1 1 d .
O45 O 0.3600(4) 0.4850(2) 0.6887(3) 0.0362(12) Uani 1 1 d .
O46 O 0.3200(4) 0.1011(2) 0.8289(2) 0.0257(10) Uani 1 1 d .
O47 O 0.0023(4) 0.2997(2) 0.6139(3) 0.0312(11) Uani 1 1 d .
O48 O 0.4584(4) 0.4328(3) 0.9082(3) 0.0402(13) Uani 1 1 d .
N1 N 0.3360(6) -0.0048(3) 0.6327(3) 0.0399(16) Uani 1 1 d D
N2 N 0.2576(5) -0.1626(3) 0.5420(4) 0.0392(16) Uani 1 1 d D
N3 N 0.1287(6) -0.0746(4) 0.7491(4) 0.0485(19) Uani 1 1 d D
N4 N -0.0553(6) -0.1483(4) 0.5523(4) 0.0458(18) Uani 1 1 d D
N5 N 0.593(3) 0.0550(15) 0.5865(14) 0.283(16) Uiso 1 1 d D
N6 N 0.7427(8) 0.2450(5) 0.6758(5) 0.069(3) Uani 1 1 d D
N7 N 0.6591(19) 0.3621(10) 0.5592(11) 0.060(6) Uiso 0.40 1 d PD
N8 N 0.4988(8) 0.4373(5) 0.6549(5) 0.069(3) Uani 1 1 d D
N9 N 0.8641(11) 0.1412(6) 0.9267(7) 0.102(4) Uiso 1 1 d D
N10 N 1.1471(15) 0.0464(9) 0.9668(10) 0.153(7) Uiso 1 1 d D
C1 C 0.1958(7) -0.1161(4) 0.5499(4) 0.042(2) Uani 1 1 d D
H1A H 0.2185 -0.1143 0.5951 0.051 Uiso 1 1 calc R
H1B H 0.1224 -0.1279 0.5255 0.051 Uiso 1 1 calc R
C2 C 0.2046(7) -0.0544(4) 0.5286(5) 0.048(2) Uani 1 1 d D
H2A H 0.1528 -0.0289 0.5290 0.057 Uiso 1 1 calc R
H2B H 0.1858 -0.0571 0.4842 0.057 Uiso 1 1 calc R
C3 C 0.3105(7) -0.0237(4) 0.5676(4) 0.043(2) Uani 1 1 d D
H3A H 0.3646 -0.0509 0.5726 0.052 Uiso 1 1 calc R
H3B H 0.3106 0.0113 0.5442 0.052 Uiso 1 1 calc R
C4 C 0.0419(8) -0.0972(4) 0.6852(4) 0.051(2) Uani 1 1 d D
H4A H -0.0255 -0.0875 0.6791 0.061 Uiso 1 1 calc R
H4B H 0.0467 -0.1406 0.6833 0.061 Uiso 1 1 calc R
C5 C 0.0510(9) -0.0685(5) 0.6329(5) 0.059(3) Uani 1 1 d D
H5A H 0.1160 -0.0815 0.6375 0.071 Uiso 1 1 calc R
H5B H 0.0548 -0.0252 0.6387 0.071 Uiso 1 1 calc R
C6 C -0.0412(8) -0.0833(4) 0.5641(4) 0.052(2) Uani 1 1 d D
H6A H -0.1054 -0.0662 0.5575 0.063 Uiso 1 1 calc R
H6B H -0.0284 -0.0650 0.5331 0.063 Uiso 1 1 calc R
C7 C 0.6647(16) 0.0828(8) 0.6515(10) 0.120(6) Uiso 1 1 d D
H7A H 0.6389 0.0767 0.6797 0.144 Uiso 1 1 calc R
H7B H 0.7354 0.0669 0.6719 0.144 Uiso 1 1 calc R
C8 C 0.6607(18) 0.1476(9) 0.6343(10) 0.143(8) Uiso 1 1 d D
H8A H 0.5915 0.1640 0.6191 0.171 Uiso 1 1 calc R
H8B H 0.6745 0.1519 0.6003 0.171 Uiso 1 1 calc R
C9 C 0.7452(12) 0.1816(7) 0.6956(9) 0.107(6) Uani 1 1 d D
H9A H 0.7294 0.1794 0.7289 0.128 Uiso 1 1 calc R
H9B H 0.8141 0.1642 0.7121 0.128 Uiso 1 1 calc R
C10 C 0.6297(16) 0.3931(8) 0.6003(10) 0.144(8) Uiso 1 1 d D
C11 C 0.5537(11) 0.4415(6) 0.5757(7) 0.078(4) Uani 1 1 d D
H11A H 0.5203 0.4417 0.5291 0.094 Uiso 1 1 calc R
H11B H 0.5933 0.4786 0.5915 0.094 Uiso 1 1 calc R
C12 C 0.4690(10) 0.4452(6) 0.5882(7) 0.079(4) Uani 1 1 d D
H12A H 0.4353 0.4841 0.5734 0.095 Uiso 1 1 calc R
H12B H 0.4168 0.4150 0.5620 0.095 Uiso 1 1 calc R
C13 C 0.8783(11) 0.1154(6) 0.8738(7) 0.081(4) Uiso 1 1 d D
H13A H 0.8109 0.1004 0.8389 0.097 Uiso 1 1 calc R
H13B H 0.8994 0.1477 0.8566 0.097 Uiso 1 1 calc R
C14 C 0.9567(13) 0.0664(8) 0.8959(10) 0.121(6) Uiso 1 1 d D
H14A H 0.9459 0.0374 0.9213 0.145 Uiso 1 1 calc R
H14B H 0.9506 0.0458 0.8592 0.145 Uiso 1 1 calc R
C15 C 1.0614(15) 0.0946(9) 0.9356(11) 0.143(8) Uiso 1 1 d D
H15A H 1.0636 0.1191 0.9689 0.172 Uiso 1 1 calc R
H15B H 1.0741 0.1205 0.9087 0.172 Uiso 1 1 calc R
N7' N 0.5842(16) 0.3389(9) 0.5620(10) 0.086(6) Uiso 0.60 1 d PD
O1W O 0.7770(7) 0.3200(4) 0.5169(4) 0.081(3) Uani 1 1 d .
O2W O 0.3504(10) 0.2548(6) 0.5090(7) 0.115(4) Uiso 1 1 d .
O3W O 0.7164(8) 0.1474(4) 1.2483(5) 0.082(3) Uani 1 1 d .
O4W O 0.4233(13) 0.1115(7) 0.5156(8) 0.156(6) Uiso 1 1 d .
O5W O -0.2688(4) -0.2477(2) 0.2617(3) 0.0326(12) Uani 1 1 d .
O6W O -0.114(2) -0.2688(11) 0.5407(14) 0.245(11) Uiso 1 1 d .
O7W O 0.1425(6) -0.2150(3) 0.6466(4) 0.0593(18) Uani 1 1 d .
O8W O 0.2682(8) -0.0424(5) 1.0741(5) 0.088(3) Uani 1 1 d .
O9W O 0.7695(17) 0.5051(10) 1.0872(11) 0.213(9) Uiso 1 1 d .
O10W O 1.180(2) 0.5135(12) 1.3935(14) 0.262(11) Uiso 1 1 d .

loop_
_atom_site_aniso_label
_atom_site_aniso_U_11
_atom_site_aniso_U_22
_atom_site_aniso_U_33
_atom_site_aniso_U_23
_atom_site_aniso_U_13
_atom_site_aniso_U_12
Co1 0.0085(3) 0.0107(4) 0.0158(4) -0.0019(3) 0.0035(3) 0.0045(3)
V1 0.0182(5) 0.0226(6) 0.0224(6) -0.0014(4) 0.0080(4) 0.0009(4)
V2 0.0239(6) 0.0207(6) 0.0239(6) 0.0010(4) 0.0097(5) 0.0017(4)
V3 0.0221(5) 0.0190(5) 0.0287(6) -0.0026(4) 0.0132(5) -0.0025(4)
V4 0.0267(6) 0.0202(5) 0.0288(6) -0.0026(4) 0.0173(5) -0.0037(4)
V5 0.0243(5) 0.0172(5) 0.0225(6) -0.0014(4) 0.0118(5) -0.0005(4)
V6 0.0226(5) 0.0163(5) 0.0258(6) 0.0002(4) 0.0131(5) -0.0001(4)
V7 0.0218(5) 0.0185(5) 0.0239(6) -0.0023(4) 0.0097(5) -0.0014(4)
V8 0.0232(6) 0.0209(6) 0.0249(6) -0.0016(4) 0.0060(5) 0.0006(4)
V9 0.0332(6) 0.0182(5) 0.0242(6) 0.0003(4) 0.0144(5) -0.0016(4)
V10 0.0266(6) 0.0210(6) 0.0269(6) -0.0011(4) 0.0062(5) 0.0033(5)
V11 0.0269(6) 0.0246(6) 0.0249(6) -0.0015(4) 0.0145(5) -0.0017(4)
V12 0.0195(5) 0.0211(6) 0.0269(6) -0.0047(4) 0.0105(5) -0.0009(4)
V13 0.0209(5) 0.0234(6) 0.0268(6) -0.0036(4) 0.0122(5) 0.0006(4)
V14 0.0244(6) 0.0263(6) 0.0353(7) -0.0039(5) 0.0182(5) -0.0013(5)
V15 0.0180(5) 0.0235(6) 0.0330(7) -0.0054(5) 0.0079(5) 0.0011(4)
Si1 0.0181(8) 0.0210(9) 0.0284(10) -0.0025(7) 0.0096(8) -0.0007(7)
Si2 0.0195(8) 0.0188(8) 0.0273(10) -0.0015(7) 0.0111(7) 0.0009(7)
Si3 0.0221(9) 0.0232(9) 0.0299(10) -0.0022(7) 0.0140(8) -0.0035(7)
Si4 0.0201(9) 0.0254(10) 0.0350(11) -0.0040(8) 0.0107(8) -0.0009(7)
Si5 0.0227(9) 0.0187(9) 0.0321(10) -0.0039(7) 0.0119(8) 0.0021(7)
Si6 0.0277(9) 0.0169(8) 0.0293(10) -0.0015(7) 0.0129(8) -0.0015(7)
O1 0.025(2) 0.036(3) 0.024(3) -0.003(2) 0.003(2) 0.003(2)
O2 0.024(2) 0.024(2) 0.027(3) -0.0029(19) 0.012(2) -0.0004(19)
O3 0.027(2) 0.021(2) 0.033(3) -0.003(2) 0.015(2) -0.0010(19)
O4 0.020(2) 0.023(2) 0.025(2) -0.0002(18) 0.0098(19) 0.0012(18)
O5 0.024(2) 0.024(2) 0.030(3) 0.0021(19) 0.014(2) 0.0010(19)
O6 0.040(3) 0.035(3) 0.035(3) 0.009(2) 0.012(3) 0.008(2)
O7 0.022(2) 0.024(2) 0.028(3) -0.0025(19) 0.012(2) -0.0021(18)
O8 0.036(3) 0.040(3) 0.038(3) -0.011(2) 0.024(3) 0.000(2)
O9 0.032(3) 0.027(3) 0.046(3) -0.011(2) 0.021(3) -0.013(2)
O10 0.027(2) 0.017(2) 0.030(3) -0.0025(18) 0.014(2) 0.0000(18)
O11 0.026(2) 0.020(2) 0.027(3) 0.0023(18) 0.013(2) 0.0051(18)
O12 0.028(2) 0.020(2) 0.031(3) -0.0015(19) 0.014(2) -0.0009(19)
O13 0.054(4) 0.046(4) 0.061(4) -0.009(3) 0.044(4) -0.012(3)
O14 0.024(2) 0.022(2) 0.030(3) 0.0002(19) 0.013(2) 0.0005(18)
O15 0.031(3) 0.018(2) 0.030(3) -0.0012(18) 0.016(2) -0.0012(19)
O16 0.047(3) 0.034(3) 0.038(3) -0.008(2) 0.026(3) -0.001(2)
O17 0.024(2) 0.019(2) 0.028(3) -0.0006(18) 0.013(2) 0.0000(18)
O18 0.024(2) 0.019(2) 0.025(2) 0.0016(18) 0.012(2) -0.0005(18)
O19 0.040(3) 0.028(3) 0.033(3) -0.010(2) 0.014(2) -0.008(2)
O20 0.025(2) 0.024(2) 0.033(3) 0.002(2) 0.015(2) 0.0048(19)
O21 0.021(2) 0.025(2) 0.024(2) -0.0024(18) 0.010(2) -0.0011(18)
O22 0.037(3) 0.020(2) 0.046(3) 0.002(2) 0.022(3) 0.001(2)
O23 0.032(3) 0.034(3) 0.031(3) -0.003(2) 0.001(2) 0.002(2)
O24 0.028(3) 0.022(2) 0.030(3) -0.006(2) 0.009(2) -0.0008(19)
O25 0.027(2) 0.021(2) 0.031(3) -0.0026(19) 0.013(2) -0.0003(19)
O26 0.063(4) 0.031(3) 0.041(3) 0.007(2) 0.031(3) -0.003(3)
O27 0.062(4) 0.034(3) 0.039(4) 0.004(3) 0.010(3) 0.012(3)
O28 0.026(2) 0.027(3) 0.036(3) -0.004(2) 0.014(2) -0.002(2)
O29 0.024(2) 0.026(3) 0.028(3) -0.006(2) 0.009(2) -0.0018(19)
O30 0.048(3) 0.037(3) 0.040(3) 0.006(2) 0.030(3) 0.000(2)
O31 0.027(3) 0.026(3) 0.032(3) -0.001(2) 0.014(2) 0.000(2)
O32 0.026(2) 0.026(2) 0.033(3) -0.007(2) 0.017(2) -0.0065(19)
O33 0.022(2) 0.026(3) 0.035(3) -0.004(2) 0.012(2) 0.0015(19)
O34 0.023(2) 0.022(2) 0.030(3) 0.0035(19) 0.013(2) 0.0033(18)
O35 0.041(3) 0.045(4) 0.067(4) -0.007(3) 0.037(3) -0.002(3)
O36 0.023(3) 0.043(3) 0.044(3) -0.004(3) 0.012(2) 0.005(2)
O37 0.022(2) 0.021(2) 0.037(3) -0.003(2) 0.016(2) 0.0018(18)
O38 0.034(3) 0.020(2) 0.037(3) -0.004(2) 0.020(2) 0.002(2)
O39 0.019(2) 0.030(3) 0.040(3) -0.006(2) 0.007(2) -0.003(2)
O40 0.031(3) 0.027(3) 0.041(3) 0.000(2) 0.018(2) -0.005(2)
O41 0.022(2) 0.028(3) 0.042(3) -0.002(2) 0.016(2) -0.002(2)
O42 0.022(3) 0.043(3) 0.042(3) -0.009(3) 0.006(2) 0.006(2)
O43 0.037(3) 0.036(3) 0.048(4) -0.009(3) 0.024(3) 0.006(2)
O44 0.029(2) 0.016(2) 0.034(3) 0.0010(19) 0.016(2) 0.0027(18)
O45 0.040(3) 0.023(3) 0.040(3) 0.001(2) 0.017(3) -0.007(2)
O46 0.024(2) 0.025(2) 0.027(3) -0.0023(19) 0.013(2) -0.0036(19)
O47 0.025(2) 0.026(3) 0.038(3) -0.009(2) 0.014(2) -0.001(2)
O48 0.036(3) 0.031(3) 0.046(3) -0.013(2) 0.017(3) -0.009(2)
N1 0.046(4) 0.027(3) 0.040(4) 0.000(3) 0.019(3) -0.002(3)
N2 0.036(4) 0.031(3) 0.042(4) -0.005(3) 0.015(3) 0.002(3)
N3 0.052(5) 0.047(5) 0.042(4) -0.005(3) 0.022(4) 0.002(4)
N4 0.043(4) 0.057(5) 0.034(4) -0.007(3) 0.019(3) -0.003(3)
N6 0.063(6) 0.079(7) 0.073(7) 0.006(5) 0.042(6) 0.000(5)
N8 0.065(6) 0.077(7) 0.062(6) -0.004(5) 0.032(5) -0.013(5)
C1 0.034(4) 0.040(5) 0.043(5) -0.012(4) 0.015(4) -0.006(3)
C2 0.041(5) 0.040(5) 0.047(5) 0.002(4) 0.014(4) 0.005(4)
C3 0.047(5) 0.032(4) 0.051(5) -0.007(4) 0.026(4) -0.005(4)
C4 0.060(6) 0.044(5) 0.049(6) -0.001(4) 0.030(5) 0.002(4)
C5 0.076(7) 0.049(6) 0.049(6) 0.002(5) 0.031(6) -0.008(5)
C6 0.069(7) 0.050(6) 0.038(5) 0.007(4) 0.030(5) 0.008(5)
C9 0.074(10) 0.122(14) 0.134(16) 0.031(12) 0.062(11) 0.015(9)
C11 0.090(10) 0.073(8) 0.086(10) 0.001(7) 0.057(8) 0.019(7)
C12 0.073(8) 0.068(8) 0.118(12) -0.018(8) 0.067(9) -0.012(6)
O1W 0.066(5) 0.087(6) 0.055(5) 0.004(4) 0.010(4) -0.025(5)
O3W 0.084(6) 0.080(6) 0.105(8) -0.002(5) 0.065(6) -0.001(5)
O5W 0.038(3) 0.029(3) 0.039(3) 0.009(2) 0.027(3) 0.010(2)
O7W 0.062(5) 0.053(4) 0.064(5) -0.002(3) 0.035(4) 0.010(3)
O8W 0.094(7) 0.087(7) 0.077(6) -0.006(5) 0.041(6) -0.008(5)

loop_
_atom_type_symbol
_atom_type_description
_atom_type_scat_dispersion_real
_atom_type_scat_dispersion_imag
_atom_type_scat_source
Co Co 0.3494 0.9721 'International Tables Vol C Tables 4.2.6.8 and 6.1.1.4'
V V 0.3005 0.5294 'International Tables Vol C Tables 4.2.6.8 and 6.1.1.4'
Si Si 0.0817 0.0704 'International Tables Vol C Tables 4.2.6.8 and 6.1.1.4'
O O 0.0106 0.0060 'International Tables Vol C Tables 4.2.6.8 and 6.1.1.4'
N N 0.0061 0.0033 'International Tables Vol C Tables 4.2.6.8 and 6.1.1.4'
C C 0.0033 0.0016 'International Tables Vol C Tables 4.2.6.8 and 6.1.1.4'
H H 0.0000 0.0000 'International Tables Vol C Tables 4.2.6.8 and 6.1.1.4'

loop_
_geom_angle_atom_site_label_1
_geom_angle_atom_site_label_2
_geom_angle_atom_site_label_3
_geom_angle
_geom_angle_site_symmetry_1
_geom_angle_site_symmetry_3
O42 Co1 N7 163.9(6) 1_655 .
O42 Co1 N6 90.1(3) 1_655 .
N7 Co1 N6 103.2(6) . .
O42 Co1 O1W 93.2(3) 1_655 .
N7 Co1 O1W 70.9(6) . .
N6 Co1 O1W 153.1(3) . .
O42 Co1 O1 88.5(2) 1_655 4_565
N7 Co1 O1 93.1(6) . 4_565
N6 Co1 O1 117.7(3) . 4_565
O1W Co1 O1 89.1(2) . 4_565
O42 Co1 O36 101.57(19) 1_655 1_655
N7 Co1 O36 73.4(6) . 1_655
N6 Co1 O36 76.7(3) . 1_655
O1W Co1 O36 76.5(2) . 1_655
O1 Co1 O36 162.70(19) 4_565 1_655
O1 V1 O3 106.6(3) . .
O1 V1 O5 105.8(2) . .
O3 V1 O5 91.3(2) . .
O1 V1 O4 105.6(3) . .
O3 V1 O4 147.6(2) . .
O5 V1 O4 83.1(2) . .
O1 V1 O2 106.3(2) . .
O3 V1 O2 79.5(2) . .
O5 V1 O2 147.9(2) . .
O4 V1 O2 88.5(2) . .
O1 V1 V12 108.3(2) . .
O3 V1 V12 127.10(16) . .
O5 V1 V12 41.43(15) . .
O4 V1 V12 41.86(14) . .
O2 V1 V12 125.15(15) . .
O1 V1 V2 110.6(2) . .
O3 V1 V2 38.73(15) . .
O5 V1 V2 124.27(16) . .
O4 V1 V2 123.50(15) . .
O2 V1 V2 40.74(14) . .
V12 V1 V2 141.05(5) . .
O6 V2 O3 110.7(3) . .
O6 V2 O46 111.6(3) . .
O3 V2 O46 83.9(2) . .
O6 V2 O2 106.4(3) . .
O3 V2 O2 79.9(2) . .
O46 V2 O2 141.9(2) . .
O6 V2 O7 107.9(3) . .
O3 V2 O7 141.2(2) . .
O46 V2 O7 78.8(2) . .
O2 V2 O7 92.8(2) . .
O6 V2 V11 115.6(2) . .
O3 V2 V11 42.22(15) . .
O46 V2 V11 41.90(15) . .
O2 V2 V11 116.49(15) . .
O7 V2 V11 115.08(14) . .
O6 V2 V1 113.6(2) . .
O3 V2 V1 38.56(15) . .
O46 V2 V1 115.88(15) . .
O2 V2 V1 41.38(14) . .
O7 V2 V1 124.36(15) . .
V11 V2 V1 77.94(4) . .
O6 V2 V6 115.7(2) . .
O3 V2 V6 115.04(16) . .
O46 V2 V6 38.18(15) . .
O2 V2 V6 123.73(15) . .
O7 V2 V6 40.62(14) . .
V11 V2 V6 76.98(4) . .
V1 V2 V6 130.45(5) . .
O9 V3 O12 108.1(3) . .
O9 V3 O4 108.7(3) . .
O12 V3 O4 143.1(2) . .
O9 V3 O10 105.1(2) . .
O12 V3 O10 80.5(2) . .
O4 V3 O10 91.3(2) . .
O9 V3 O11 103.9(2) . .
O12 V3 O11 89.9(2) . .
O4 V3 O11 80.1(2) . .
O10 V3 O11 151.0(2) . .
O9 V3 V4 112.1(2) . .
O12 V3 V4 38.83(15) . .
O4 V3 V4 123.51(15) . .
O10 V3 V4 41.67(15) . .
O11 V3 V4 123.61(15) . .
O9 V3 V12 112.1(2) . .
O12 V3 V12 121.65(16) . .
O4 V3 V12 39.22(14) . .
O10 V3 V12 124.90(16) . .
O11 V3 V12 40.88(14) . .
V4 V3 V12 135.72(5) . .
O13 V4 O15 106.3(3) . .
O13 V4 O12 108.0(3) . .
O15 V4 O12 85.0(2) . .
O13 V4 O14 109.4(3) . .
O15 V4 O14 79.6(2) . .
O12 V4 O14 142.2(2) . .
O13 V4 O10 111.9(3) . .
O15 V4 O10 141.6(2) . .
O12 V4 O10 79.5(2) . .
O14 V4 O10 91.6(2) . .
O13 V4 V9 109.9(3) . .
O15 V4 V9 42.34(14) . .
O12 V4 V9 42.94(15) . .
O14 V4 V9 116.41(15) . .
O10 V4 V9 116.61(14) . .
O13 V4 V3 116.4(2) . .
O15 V4 V3 115.96(16) . .
O12 V4 V3 38.55(16) . .
O14 V4 V3 122.87(15) . .
O10 V4 V3 40.96(13) . .
V9 V4 V3 78.18(4) . .
O13 V4 V5 113.1(2) . .
O15 V4 V5 38.43(14) . .
O12 V4 V5 116.37(16) . .
O14 V4 V5 41.15(14) . .
O10 V4 V5 123.01(15) . .
V9 V4 V5 77.78(4) . .
V3 V4 V5 129.78(5) . .
O16 V5 O15 106.9(3) . .
O16 V5 O17 104.4(3) . .
O15 V5 O17 92.6(2) . .
O16 V5 O18 106.4(3) . .
O15 V5 O18 146.5(2) . .
O17 V5 O18 83.1(2) . .
O16 V5 O14 104.8(3) . .
O15 V5 O14 78.6(2) . .
O17 V5 O14 150.8(2) . .
O18 V5 O14 89.1(2) . .
O16 V5 V7 108.2(2) . .
O15 V5 V7 127.76(16) . .
O17 V5 V7 41.68(14) . .
O18 V5 V7 41.53(14) . .
O14 V5 V7 126.35(15) . .
O16 V5 V4 110.4(2) . .
O15 V5 V4 37.67(15) . .
O17 V5 V4 125.26(15) . .
O18 V5 V4 123.39(15) . .
O14 V5 V4 40.91(14) . .
V7 V5 V4 141.44(5) . .
O22 V6 O46 110.5(3) . .
O22 V6 O18 108.7(3) . .
O46 V6 O18 140.8(2) . .
O22 V6 O7 104.6(2) . .
O46 V6 O7 79.6(2) . .
O18 V6 O7 88.8(2) . .
O22 V6 O21 104.9(2) . .
O46 V6 O21 91.1(2) . .
O18 V6 O21 80.9(2) . .
O7 V6 O21 150.5(2) . .
O22 V6 V7 112.1(2) . .
O46 V6 V7 122.37(15) . .
O18 V6 V7 39.30(14) . .
O7 V6 V7 123.09(15) . .
O21 V6 V7 41.55(14) . .
O22 V6 V2 112.9(2) . .
O46 V6 V2 38.63(14) . .
O18 V6 V2 120.36(14) . .
O7 V6 V2 40.97(14) . .
O21 V6 V2 124.53(15) . .
V7 V6 V2 134.97(5) . .
O19 V7 O18 109.1(3) . .
O19 V7 O17 108.2(3) . .
O18 V7 O17 83.8(2) . .
O19 V7 O20 110.1(3) . .
O18 V7 O20 140.3(2) . .
O17 V7 O20 78.9(2) . .
O19 V7 O21 108.6(3) . .
O18 V7 O21 80.56(19) . .
O17 V7 O21 142.9(2) . .
O20 V7 O21 92.2(2) . .
O19 V7 V5 112.9(2) . .
O18 V7 V5 42.25(14) . .
O17 V7 V5 41.65(14) . .
O20 V7 V5 114.20(15) . .
O21 V7 V5 117.00(14) . .
O19 V7 V6 114.8(2) . .
O18 V7 V6 39.41(14) . .
O17 V7 V6 116.36(15) . .
O20 V7 V6 122.78(16) . .
O21 V7 V6 41.15(13) . .
V5 V7 V6 78.46(4) . .
O19 V7 V8 116.0(2) . .
O18 V7 V8 114.09(14) . .
O17 V7 V8 38.54(14) . .
O20 V7 V8 40.41(15) . .
O21 V7 V8 122.87(15) . .
V5 V7 V8 76.20(4) . .
V6 V7 V8 128.71(5) . .
O23 V8 O24 104.7(3) . .
O23 V8 O17 104.4(3) . .
O24 V8 O17 94.7(2) . .
O23 V8 O47 105.7(3) . .
O24 V8 O47 81.3(2) . .
O17 V8 O47 149.7(2) . .
O23 V8 O20 104.9(3) . .
O24 V8 O20 150.3(2) . .
O17 V8 O20 78.4(2) . .
O47 V8 O20 90.2(2) . .
O23 V8 V10 107.3(2) . .
O24 V8 V10 40.66(16) . .
O17 V8 V10 130.31(15) . .
O47 V8 V10 40.84(16) . .
O20 V8 V10 126.84(16) . .
O23 V8 V7 109.9(2) . .
O24 V8 V7 126.71(16) . .
O17 V8 V7 38.41(14) . .
O47 V8 V7 124.18(18) . .
O20 V8 V7 40.05(14) . .
V10 V8 V7 142.76(5) . .
O26 V9 O24 106.2(3) . .
O26 V9 O15 103.9(3) . .
O24 V9 O15 92.8(2) . .
O26 V9 O12 105.6(3) . .
O24 V9 O12 148.0(2) . .
O15 V9 O12 83.2(2) . .
O26 V9 O25 105.9(3) . .
O24 V9 O25 78.6(2) . .
O15 V9 O25 150.2(2) . .
O12 V9 O25 89.2(2) . .
O26 V9 V4 106.3(2) . .
O24 V9 V4 128.92(16) . .
O15 V9 V4 41.42(15) . .
O12 V9 V4 42.04(14) . .
O25 V9 V4 127.12(16) . .
O26 V9 V10 111.0(2) . .
O24 V9 V10 38.14(15) . .
O15 V9 V10 125.32(16) . .
O12 V9 V10 123.50(16) . .
O25 V9 V10 40.47(14) . .
V4 V9 V10 142.69(6) . .
O27 V10 O24 109.0(3) . .
O27 V10 O47 109.3(3) . .
O24 V10 O47 83.0(2) . .
O27 V10 O25 109.7(3) . .
O24 V10 O25 79.4(2) . .
O47 V10 O25 140.6(2) . .
O27 V10 O29 107.7(3) . .
O24 V10 O29 142.9(2) . .
O47 V10 O29 80.3(2) . .
O25 V10 O29 93.1(2) . .
O27 V10 V8 112.9(2) . .
O24 V10 V8 41.12(16) . .
O47 V10 V8 42.07(15) . .
O25 V10 V8 114.62(15) . .
O29 V10 V8 117.00(16) . .
O27 V10 V15 115.0(3) . .
O24 V10 V15 114.58(17) . .
O47 V10 V15 38.39(16) . .
O25 V10 V15 123.51(16) . .
O29 V10 V15 41.90(15) . .
V8 V10 V15 77.32(5) . .
O27 V10 V9 115.5(3) . .
O24 V10 V9 38.50(15) . .
O47 V10 V9 114.06(16) . .
O25 V10 V9 40.92(14) . .
O29 V10 V9 124.40(15) . .
V8 V10 V9 76.20(4) . .
V15 V10 V9 128.75(5) . .
O30 V11 O31 106.0(3) . .
O30 V11 O46 107.8(3) . .
O31 V11 O46 146.1(2) . .
O30 V11 O3 104.6(3) . .
O31 V11 O3 91.1(2) . .
O46 V11 O3 82.9(2) . .
O30 V11 O32 106.0(3) . .
O31 V11 O32 78.4(2) . .
O46 V11 O32 89.9(2) . .
O3 V11 O32 149.3(2) . .
O30 V11 V2 108.5(2) . .
O31 V11 V2 126.64(16) . .
O46 V11 V2 41.65(14) . .
O3 V11 V2 41.45(15) . .
O32 V11 V2 127.02(15) . .
O30 V11 V14 110.7(2) . .
O31 V11 V14 37.71(16) . .
O46 V11 V14 123.56(16) . .
O3 V11 V14 123.47(16) . .
O32 V11 V14 40.68(14) . .
V2 V11 V14 140.79(5) . .
O48 V12 O5 109.1(3) . .
O48 V12 O4 109.3(3) . .
O5 V12 O4 84.2(2) . .
O48 V12 O11 110.0(3) . .
O5 V12 O11 140.8(2) . .
O4 V12 O11 80.1(2) . .
O48 V12 O34 107.9(3) . .
O5 V12 O34 80.1(2) . .
O4 V12 O34 142.6(2) . .
O11 V12 O34 91.1(2) . .
O48 V12 V1 113.4(2) . .
O5 V12 V1 41.83(15) . .
O4 V12 V1 42.49(15) . .
O11 V12 V1 116.08(14) . .
O34 V12 V1 116.24(15) . .
O48 V12 V3 116.6(2) . .
O5 V12 V3 115.13(15) . .
O4 V12 V3 39.24(15) . .
O11 V12 V3 40.88(13) . .
O34 V12 V3 122.31(16) . .
V1 V12 V3 77.84(4) . .
O48 V12 V13 114.4(2) . .
O5 V12 V13 38.93(15) . .
O4 V12 V13 116.03(15) . .
O11 V12 V13 122.01(15) . .
O34 V12 V13 41.14(14) . .
V1 V12 V13 77.56(4) . .
V3 V12 V13 128.69(5) . .
O8 V13 O31 104.2(3) . .
O8 V13 O33 107.2(3) . .
O31 V13 O33 82.9(2) . .
O8 V13 O5 105.2(3) . .
O31 V13 O5 92.0(2) . .
O33 V13 O5 147.5(2) . .
O8 V13 O34 106.0(3) . .
O31 V13 O34 149.8(2) . .
O33 V13 O34 89.4(2) . .
O5 V13 O34 79.0(2) . .
O8 V13 V14 107.0(2) . .
O31 V13 V14 41.53(16) . .
O33 V13 V14 41.70(16) . .
O5 V13 V14 128.45(16) . .
O34 V13 V14 127.18(16) . .
O8 V13 V12 110.3(2) . .
O31 V13 V12 124.64(16) . .
O33 V13 V12 123.64(17) . .
O5 V13 V12 38.27(15) . .
O34 V13 V12 40.72(14) . .
V14 V13 V12 142.66(5) . .
O35 V14 O31 111.0(3) . .
O35 V14 O33 109.4(3) . .
O31 V14 O33 83.5(2) . .
O35 V14 O28 108.0(3) . .
O31 V14 O28 140.7(2) . .
O33 V14 O28 79.2(2) . .
O35 V14 O32 109.2(3) . .
O31 V14 O32 79.4(2) . .
O33 V14 O32 141.2(2) . .
O28 V14 O32 92.5(2) . .
O35 V14 V13 113.3(2) . .
O31 V14 V13 41.84(15) . .
O33 V14 V13 41.97(15) . .
O28 V14 V13 115.75(16) . .
O32 V14 V13 116.04(15) . .
O35 V14 V15 113.4(3) . .
O31 V14 V15 114.95(17) . .
O33 V14 V15 38.14(16) . .
O28 V14 V15 41.09(15) . .
O32 V14 V15 124.16(16) . .
V13 V14 V15 77.44(5) . .
O35 V14 V11 116.4(3) . .
O31 V14 V11 38.24(15) . .
O33 V14 V11 114.59(15) . .
O28 V14 V11 123.22(16) . .
O32 V14 V11 41.21(15) . .
V13 V14 V11 77.18(4) . .
V15 V14 V11 129.67(5) . .
O36 V15 O33 111.4(3) . .
O36 V15 O47 109.2(3) . .
O33 V15 O47 139.4(2) . .
O36 V15 O28 101.5(3) . .
O33 V15 O28 80.1(2) . .
O47 V15 O28 90.4(2) . .
O36 V15 O29 105.7(3) . .
O33 V15 O29 90.3(2) . .
O47 V15 O29 80.4(2) . .
O28 V15 O29 152.8(2) . .
O36 V15 V10 113.7(2) . .
O33 V15 V10 120.77(16) . .
O47 V15 V10 38.54(16) . .
O28 V15 V10 124.28(17) . .
O29 V15 V10 41.89(15) . .
O36 V15 V14 110.6(2) . .
O33 V15 V14 38.73(16) . .
O47 V15 V14 121.80(17) . .
O28 V15 V14 41.37(16) . .
O29 V15 V14 125.21(15) . .
V10 V15 V14 135.68(5) . .
O39 Si1 O10 114.3(3) . .
O39 Si1 O37 109.8(3) . .
O10 Si1 O37 106.0(3) . .
O39 Si1 O2 112.7(3) . .
O10 Si1 O2 107.6(3) . .
O37 Si1 O2 106.0(3) . .
O38 Si2 O14 109.7(3) . .
O38 Si2 O7 110.6(3) . .
O14 Si2 O7 111.0(3) . .
O38 Si2 O37 112.1(3) . .
O14 Si2 O37 107.0(3) . .
O7 Si2 O37 106.4(3) . .
O40 Si3 O32 112.4(3) . .
O40 Si3 O21 111.8(3) . .
O32 Si3 O21 108.8(3) . .
O40 Si3 O41 110.8(3) . .
O32 Si3 O41 107.1(3) . .
O21 Si3 O41 105.6(3) . .
O42 Si4 O20 111.1(3) . .
O42 Si4 O28 112.5(3) . .
O20 Si4 O28 109.2(3) . .
O42 Si4 O41 112.7(3) . .
O20 Si4 O41 106.2(3) . .
O28 Si4 O41 104.7(3) . .
O43 Si5 O34 108.1(3) . .
O43 Si5 O44 109.9(3) . .
O34 Si5 O44 107.3(3) . .
O43 Si5 O29 114.8(3) . .
O34 Si5 O29 110.3(3) . .
O44 Si5 O29 106.3(3) . .
O45 Si6 O25 112.0(3) . .
O45 Si6 O11 111.9(3) . .
O25 Si6 O11 109.7(3) . .
O45 Si6 O44 112.5(3) . .
O25 Si6 O44 105.6(3) . .
O11 Si6 O44 104.8(3) . .
V1 O1 Co1 150.1(3) . 4_566
Si1 O2 V2 131.1(3) . .
Si1 O2 V1 130.3(3) . .
V2 O2 V1 97.9(2) . .
V1 O3 V2 102.7(2) . .
V1 O3 V11 146.3(3) . .
V2 O3 V11 96.3(2) . .
V12 O4 V3 101.5(2) . .
V12 O4 V1 95.6(2) . .
V3 O4 V1 143.4(3) . .
V12 O5 V1 96.7(2) . .
V12 O5 V13 102.8(2) . .
V1 O5 V13 144.7(3) . .
Si2 O7 V6 128.8(3) . .
Si2 O7 V2 130.5(3) . .
V6 O7 V2 98.4(2) . .
Si1 O10 V3 128.1(3) . .
Si1 O10 V4 132.3(3) . .
V3 O10 V4 97.4(2) . .
Si6 O11 V3 126.8(3) . .
Si6 O11 V12 133.1(3) . .
V3 O11 V12 98.2(2) . .
V3 O12 V4 102.6(2) . .
V3 O12 V9 145.4(3) . .
V4 O12 V9 95.0(2) . .
Si2 O14 V4 132.1(3) . .
Si2 O14 V5 128.2(3) . .
V4 O14 V5 97.9(2) . .
V4 O15 V5 103.9(2) . .
V4 O15 V9 96.2(2) . .
V5 O15 V9 145.2(3) . .
V5 O17 V7 96.7(2) . .
V5 O17 V8 141.5(3) . .
V7 O17 V8 103.0(2) . .
V7 O18 V6 101.3(2) . .
V7 O18 V5 96.2(2) . .
V6 O18 V5 145.9(3) . .
Si4 O20 V7 132.0(3) . .
Si4 O20 V8 127.7(3) . .
V7 O20 V8 99.5(2) . .
Si3 O21 V6 129.2(3) . .
Si3 O21 V7 131.0(3) . .
V6 O21 V7 97.3(2) . .
V10 O24 V9 103.4(2) . .
V10 O24 V8 98.2(2) . .
V9 O24 V8 142.4(3) . .
Si6 O25 V10 132.3(3) . .
Si6 O25 V9 127.7(3) . .
V10 O25 V9 98.6(2) . .
Si4 O28 V15 127.8(3) . .
Si4 O28 V14 132.3(3) . .
V15 O28 V14 97.5(2) . .
Si5 O29 V10 129.9(3) . .
Si5 O29 V15 129.0(3) . .
V10 O29 V15 96.2(2) . .
V14 O31 V13 96.6(2) . .
V14 O31 V11 104.0(2) . .
V13 O31 V11 145.1(3) . .
Si3 O32 V14 130.7(3) . .
Si3 O32 V11 129.6(3) . .
V14 O32 V11 98.1(2) . .
V15 O33 V14 103.1(2) . .
V15 O33 V13 146.7(3) . .
V14 O33 V13 96.3(2) . .
Si5 O34 V12 131.4(3) . .
Si5 O34 V13 129.5(3) . .
V12 O34 V13 98.1(2) . .
Si2 O37 Si1 121.9(3) . .
Si3 O41 Si4 122.7(3) . .
Si4 O42 Co1 122.9(3) . 1_455
Si5 O44 Si6 122.0(3) . .
V6 O46 V2 103.2(2) . .
V6 O46 V11 144.8(3) . .
V2 O46 V11 96.4(2) . .
V15 O47 V10 103.1(2) . .
V15 O47 V8 144.5(3) . .
V10 O47 V8 97.1(2) . .
C9 N6 Co1 121.6(10) . .
N7' N7 C10 63.4(11) . .
N7' N7 Co1 85.4(15) . .
C10 N7 Co1 123.0(16) . .
N2 C1 C2 114.5(8) . .
N2 C1 H1A 108.6 . .
C2 C1 H1A 108.6 . .
N2 C1 H1B 108.6 . .
C2 C1 H1B 108.6 . .
H1A C1 H1B 107.6 . .
C1 C2 C3 117.0(8) . .
C1 C2 H2A 108.0 . .
C3 C2 H2A 108.0 . .
C1 C2 H2B 108.0 . .
C3 C2 H2B 108.0 . .
H2A C2 H2B 107.3 . .
N1 C3 C2 112.5(8) . .
N1 C3 H3A 109.1 . .
C2 C3 H3A 109.1 . .
N1 C3 H3B 109.1 . .
C2 C3 H3B 109.1 . .
H3A C3 H3B 107.8 . .
N3 C4 C5 108.9(8) . .
N3 C4 H4A 109.9 . .
C5 C4 H4A 109.9 . .
N3 C4 H4B 109.9 . .
C5 C4 H4B 109.9 . .
H4A C4 H4B 108.3 . .
C4 C5 C6 113.8(9) . .
C4 C5 H5A 108.8 . .
C6 C5 H5A 108.8 . .
C4 C5 H5B 108.8 . .
C6 C5 H5B 108.8 . .
H5A C5 H5B 107.7 . .
N4 C6 C5 112.2(8) . .
N4 C6 H6A 109.2 . .
C5 C6 H6A 109.2 . .
N4 C6 H6B 109.2 . .
C5 C6 H6B 109.2 . .
H6A C6 H6B 107.9 . .
C8 C7 N5 102(2) . .
C8 C7 H7A 111.4 . .
N5 C7 H7A 111.4 . .
C8 C7 H7B 111.4 . .
N5 C7 H7B 111.4 . .
H7A C7 H7B 109.3 . .
C7 C8 C9 108.1(16) . .
C7 C8 H8A 110.1 . .
C9 C8 H8A 110.1 . .
C7 C8 H8B 110.1 . .
C9 C8 H8B 110.1 . .
H8A C8 H8B 108.4 . .
N6 C9 C8 106.4(13) . .
N6 C9 H9A 110.4 . .
C8 C9 H9A 110.4 . .
N6 C9 H9B 110.4 . .
C8 C9 H9B 110.4 . .
H9A C9 H9B 108.6 . .
C11 C10 N7' 110.8(18) . .
C11 C10 N7 121.6(19) . .
N7' C10 N7 51.7(13) . .
C10 C11 C12 122.5(14) . .
C10 C11 H11A 106.7 . .
C12 C11 H11A 106.7 . .
C10 C11 H11B 106.7 . .
C12 C11 H11B 106.7 . .
H11A C11 H11B 106.6 . .
N8 C12 C11 116.8(12) . .
N8 C12 H12A 108.1 . .
C11 C12 H12A 108.1 . .
N8 C12 H12B 108.1 . .
C11 C12 H12B 108.1 . .
H12A C12 H12B 107.3 . .
C14 C13 N9 114.3(14) . .
C14 C13 H13A 108.7 . .
N9 C13 H13A 108.7 . .
C14 C13 H13B 108.7 . .
N9 C13 H13B 108.7 . .
H13A C13 H13B 107.6 . .
C15 C14 C13 106.7(15) . .
C15 C14 H14A 110.4 . .
C13 C14 H14A 110.4 . .
C15 C14 H14B 110.4 . .
C13 C14 H14B 110.4 . .
H14A C14 H14B 108.6 . .
C14 C15 N10 110.3(17) . .
C14 C15 H15A 109.6 . .
N10 C15 H15A 109.6 . .
C14 C15 H15B 109.6 . .
N10 C15 H15B 109.6 . .
H15A C15 H15B 108.1 . .
N7 N7' C10 64.9(11) . .

loop_
_geom_bond_atom_site_label_1
_geom_bond_atom_site_label_2
_geom_bond_distance
_geom_bond_site_symmetry_2
Co1 O42 2.212(6) 1_655
Co1 N7 2.25(2) .
Co1 N6 2.303(11) .
Co1 O1W 2.349(9) .
Co1 O1 2.361(5) 4_565
Co1 O36 2.711(6) 1_655
V1 O1 1.622(5) .
V1 O3 1.917(5) .
V1 O5 1.933(5) .
V1 O4 1.954(5) .
V1 O2 2.002(5) .
V1 V12 2.8783(16) .
V1 V2 2.9994(16) .
V2 O6 1.616(6) .
V2 O3 1.924(5) .
V2 O46 1.932(5) .
V2 O2 1.976(5) .
V2 O7 1.997(5) .
V2 V11 2.8884(17) .
V2 V6 3.0129(16) .
V3 O9 1.618(5) .
V3 O12 1.908(5) .
V3 O4 1.931(5) .
V3 O10 1.975(5) .
V3 O11 1.978(5) .
V3 V4 2.9881(17) .
V3 V12 2.9907(17) .
V4 O13 1.599(6) .
V4 O15 1.901(5) .
V4 O12 1.920(5) .
V4 O14 1.997(5) .
V4 O10 2.003(5) .
V4 V9 2.8565(17) .
V4 V5 3.0197(16) .
V5 O16 1.615(5) .
V5 O15 1.933(5) .
V5 O17 1.938(5) .
V5 O18 1.958(5) .
V5 O14 2.006(5) .
V5 V7 2.8956(16) .
V6 O22 1.609(5) .
V6 O46 1.913(5) .
V6 O18 1.936(5) .
V6 O7 1.983(5) .
V6 O21 1.984(5) .
V6 V7 2.9902(16) .
V7 O19 1.602(5) .
V7 O18 1.931(5) .
V7 O17 1.939(5) .
V7 O20 1.983(5) .
V7 O21 2.000(5) .
V7 V8 3.0396(16) .
V8 O23 1.605(6) .
V8 O24 1.930(5) .
V8 O17 1.944(5) .
V8 O47 1.961(5) .
V8 O20 1.998(5) .
V8 V10 2.9049(17) .
V9 O26 1.604(6) .
V9 O24 1.928(5) .
V9 O15 1.936(5) .
V9 O12 1.953(5) .
V9 O25 1.996(5) .
V9 V10 3.0128(18) .
V10 O27 1.610(6) .
V10 O24 1.912(5) .
V10 O47 1.914(5) .
V10 O25 1.978(5) .
V10 O29 2.010(5) .
V10 V15 2.9926(19) .
V11 O30 1.608(6) .
V11 O31 1.941(5) .
V11 O46 1.941(5) .
V11 O3 1.953(5) .
V11 O32 2.025(5) .
V11 V14 3.0425(17) .
V12 O48 1.619(6) .
V12 O5 1.918(5) .
V12 O4 1.930(5) .
V12 O11 1.978(5) .
V12 O34 1.990(5) .
V12 V13 3.0197(16) .
V13 O8 1.611(5) .
V13 O31 1.930(5) .
V13 O33 1.934(5) .
V13 O5 1.946(5) .
V13 O34 2.007(5) .
V13 V14 2.8740(17) .
V14 O35 1.608(6) .
V14 O31 1.918(5) .
V14 O33 1.924(5) .
V14 O28 1.996(6) .
V14 O32 2.003(5) .
V14 V15 2.9943(19) .
V15 O36 1.617(5) .
V15 O33 1.899(5) .
V15 O47 1.908(6) .
V15 O28 1.985(5) .
V15 O29 2.010(5) .
Si1 O39 1.580(5) .
Si1 O10 1.634(5) .
Si1 O37 1.644(5) .
Si1 O2 1.661(5) .
Si2 O38 1.609(5) .
Si2 O14 1.623(5) .
Si2 O7 1.636(5) .
Si2 O37 1.636(5) .
Si3 O40 1.585(6) .
Si3 O32 1.633(5) .
Si3 O21 1.644(5) .
Si3 O41 1.648(5) .
Si4 O42 1.584(6) .
Si4 O20 1.627(5) .
Si4 O28 1.642(6) .
Si4 O41 1.649(6) .
Si5 O43 1.594(6) .
Si5 O34 1.632(5) .
Si5 O44 1.634(5) .
Si5 O29 1.636(5) .
Si6 O45 1.589(6) .
Si6 O25 1.636(5) .
Si6 O11 1.645(5) .
Si6 O44 1.646(5) .
O1 Co1 2.361(5) 4_566
O42 Co1 2.212(6) 1_455
N1 C3 1.490(10) .
N2 C1 1.476(9) .
N3 C4 1.491(11) .
N4 C6 1.469(11) .
N5 C7 1.498(18) .
N6 C9 1.488(14) .
N7 N7' 1.28(3) .
N7 C10 1.475(17) .
N8 C12 1.458(13) .
N9 C13 1.538(14) .
N10 C15 1.532(16) .
C1 C2 1.500(11) .
C1 H1A 0.9700 .
C1 H1B 0.9700 .
C2 C3 1.514(11) .
C2 H2A 0.9700 .
C2 H2B 0.9700 .
C3 H3A 0.9700 .
C3 H3B 0.9700 .
C4 C5 1.506(12) .
C4 H4A 0.9700 .
C4 H4B 0.9700 .
C5 C6 1.540(12) .
C5 H5A 0.9700 .
C5 H5B 0.9700 .
C6 H6A 0.9700 .
C6 H6B 0.9700 .
C7 C8 1.496(16) .
C7 H7A 0.9700 .
C7 H7B 0.9700 .
C8 C9 1.548(16) .
C8 H8A 0.9700 .
C8 H8B 0.9700 .
C9 H9A 0.9700 .
C9 H9B 0.9700 .
C10 C11 1.449(16) .
C10 N7' 1.457(17) .
C11 C12 1.468(13) .
C11 H11A 0.9700 .
C11 H11B 0.9700 .
C12 H12A 0.9700 .
C12 H12B 0.9700 .
C13 C14 1.482(15) .
C13 H13A 0.9700 .
C13 H13B 0.9700 .
C14 C15 1.478(16) .
C14 H14A 0.9700 .
C14 H14B 0.9700 .
C15 H15A 0.9700 .
C15 H15B 0.9700 .

loop_
_geom_torsion_atom_site_label_1
_geom_torsion_atom_site_label_2
_geom_torsion_atom_site_label_3
_geom_torsion_atom_site_label_4
_geom_torsion
_geom_torsion_site_symmetry_1
_geom_torsion_site_symmetry_4
O1 V1 V2 O6 -3.0(3) . .
O3 V1 V2 O6 -94.1(4) . .
O5 V1 V2 O6 -130.5(3) . .
O4 V1 V2 O6 123.4(3) . .
O2 V1 V2 O6 88.3(3) . .
V12 V1 V2 O6 176.4(3) . .
O1 V1 V2 O3 91.1(3) . .
O5 V1 V2 O3 -36.4(3) . .
O4 V1 V2 O3 -142.5(3) . .
O2 V1 V2 O3 -177.6(3) . .
V12 V1 V2 O3 -89.5(3) . .
O1 V1 V2 O46 128.2(3) . .
O3 V1 V2 O46 37.1(3) . .
O5 V1 V2 O46 0.7(3) . .
O4 V1 V2 O46 -105.4(2) . .
O2 V1 V2 O46 -140.6(3) . .
V12 V1 V2 O46 -52.4(2) . .
O1 V1 V2 O2 -91.2(3) . .
O3 V1 V2 O2 177.6(3) . .
O5 V1 V2 O2 141.2(3) . .
O4 V1 V2 O2 35.1(3) . .
V12 V1 V2 O2 88.1(2) . .
O1 V1 V2 O7 -137.8(3) . .
O3 V1 V2 O7 131.1(3) . .
O5 V1 V2 O7 94.7(3) . .
O4 V1 V2 O7 -11.4(2) . .
O2 V1 V2 O7 -46.5(3) . .
V12 V1 V2 O7 41.6(2) . .
O1 V1 V2 V11 109.9(2) . .
O3 V1 V2 V11 18.8(2) . .
O5 V1 V2 V11 -17.60(19) . .
O4 V1 V2 V11 -123.69(17) . .
O2 V1 V2 V11 -158.8(2) . .
V12 V1 V2 V11 -70.71(9) . .
O1 V1 V2 V6 170.9(2) . .
O3 V1 V2 V6 79.8(3) . .
O5 V1 V2 V6 43.4(2) . .
O4 V1 V2 V6 -62.70(18) . .
O2 V1 V2 V6 -97.8(2) . .
V12 V1 V2 V6 -9.71(12) . .
O9 V3 V4 O13 -5.6(4) . .
O12 V3 V4 O13 86.1(4) . .
O4 V3 V4 O13 -138.9(3) . .
O10 V3 V4 O13 -93.6(4) . .
O11 V3 V4 O13 120.0(3) . .
V12 V3 V4 O13 171.8(3) . .
O9 V3 V4 O15 -131.7(3) . .
O12 V3 V4 O15 -40.0(3) . .
O4 V3 V4 O15 95.0(2) . .
O10 V3 V4 O15 140.3(3) . .
O11 V3 V4 O15 -6.1(3) . .
V12 V3 V4 O15 45.66(19) . .
O9 V3 V4 O12 -91.7(3) . .
O4 V3 V4 O12 135.0(3) . .
O10 V3 V4 O12 -179.7(3) . .
O11 V3 V4 O12 33.9(3) . .
V12 V3 V4 O12 85.7(3) . .
O9 V3 V4 O14 134.0(3) . .
O12 V3 V4 O14 -134.3(3) . .
O4 V3 V4 O14 0.7(2) . .
O10 V3 V4 O14 46.0(3) . .
O11 V3 V4 O14 -100.4(2) . .
V12 V3 V4 O14 -48.63(19) . .
O9 V3 V4 O10 88.0(3) . .
O12 V3 V4 O10 179.7(3) . .
O4 V3 V4 O10 -45.3(3) . .
O11 V3 V4 O10 -146.4(3) . .
V12 V3 V4 O10 -94.6(2) . .
O9 V3 V4 V9 -112.1(2) . .
O12 V3 V4 V9 -20.4(2) . .
O4 V3 V4 V9 114.62(17) . .
O10 V3 V4 V9 159.9(2) . .
O11 V3 V4 V9 13.53(18) . .
V12 V3 V4 V9 65.31(8) . .
O9 V3 V4 V5 -175.0(2) . .
O12 V3 V4 V5 -83.3(2) . .
O4 V3 V4 V5 51.73(18) . .
O10 V3 V4 V5 97.0(2) . .
O11 V3 V4 V5 -49.36(19) . .
V12 V3 V4 V5 2.42(11) . .
O13 V4 V5 O16 4.2(4) . .
O15 V4 V5 O16 91.5(3) . .
O12 V4 V5 O16 130.1(3) . .
O14 V4 V5 O16 -89.3(3) . .
O10 V4 V5 O16 -135.3(3) . .
V9 V4 V5 O16 110.8(2) . .
V3 V4 V5 O16 173.8(2) . .
O13 V4 V5 O15 -87.3(4) . .
O12 V4 V5 O15 38.7(3) . .
O14 V4 V5 O15 179.3(3) . .
O10 V4 V5 O15 133.2(3) . .
V9 V4 V5 O15 19.3(2) . .
V3 V4 V5 O15 82.4(3) . .
O13 V4 V5 O17 -121.8(3) . .
O15 V4 V5 O17 -34.5(3) . .
O12 V4 V5 O17 4.2(3) . .
O14 V4 V5 O17 144.8(3) . .
O10 V4 V5 O17 98.7(3) . .
V9 V4 V5 O17 -15.21(19) . .
V3 V4 V5 O17 47.8(2) . .
O13 V4 V5 O18 131.4(3) . .
O15 V4 V5 O18 -141.3(3) . .
O12 V4 V5 O18 -102.7(2) . .
O14 V4 V5 O18 37.9(3) . .
O10 V4 V5 O18 -8.1(2) . .
V9 V4 V5 O18 -122.03(17) . .
V3 V4 V5 O18 -58.97(18) . .
O13 V4 V5 O14 93.4(4) . .
O15 V4 V5 O14 -179.3(3) . .
O12 V4 V5 O14 -140.6(3) . .
O10 V4 V5 O14 -46.0(3) . .
V9 V4 V5 O14 -160.0(2) . .
V3 V4 V5 O14 -96.9(2) . .
O13 V4 V5 V7 -176.3(3) . .
O15 V4 V5 V7 -89.0(3) . .
O12 V4 V5 V7 -50.4(2) . .
O14 V4 V5 V7 90.3(2) . .
O10 V4 V5 V7 44.22(19) . .
V9 V4 V5 V7 -69.72(9) . .
V3 V4 V5 V7 -6.66(12) . .
O6 V2 V6 O22 -1.9(3) . .
O3 V2 V6 O22 -133.0(3) . .
O46 V2 V6 O22 -94.6(3) . .
O2 V2 V6 O22 132.4(3) . .
O7 V2 V6 O22 86.0(3) . .
V11 V2 V6 O22 -114.3(2) . .
V1 V2 V6 O22 -175.7(2) . .
O6 V2 V6 O46 92.8(4) . .
O3 V2 V6 O46 -38.4(3) . .
O2 V2 V6 O46 -133.0(3) . .
O7 V2 V6 O46 -179.4(3) . .
V11 V2 V6 O46 -19.6(2) . .
V1 V2 V6 O46 -81.0(2) . .
O6 V2 V6 O18 -132.4(3) . .
O3 V2 V6 O18 96.4(2) . .
O46 V2 V6 O18 134.8(3) . .
O2 V2 V6 O18 1.8(2) . .
O7 V2 V6 O18 -44.6(3) . .
V11 V2 V6 O18 115.17(17) . .
V1 V2 V6 O18 53.79(18) . .
O6 V2 V6 O7 -87.9(3) . .
O3 V2 V6 O7 141.0(3) . .
O46 V2 V6 O7 179.4(3) . .
O2 V2 V6 O7 46.4(3) . .
V11 V2 V6 O7 159.7(2) . .
V1 V2 V6 O7 98.4(2) . .
O6 V2 V6 O21 127.2(3) . .
O3 V2 V6 O21 -3.9(3) . .
O46 V2 V6 O21 34.5(3) . .
O2 V2 V6 O21 -98.5(3) . .
O7 V2 V6 O21 -144.9(3) . .
V11 V2 V6 O21 14.83(18) . .
V1 V2 V6 O21 -46.5(2) . .
O6 V2 V6 V7 -179.4(3) . .
O3 V2 V6 V7 49.45(19) . .
O46 V2 V6 V7 87.8(2) . .
O2 V2 V6 V7 -45.12(19) . .
O7 V2 V6 V7 -91.5(2) . .
V11 V2 V6 V7 68.21(7) . .
V1 V2 V6 V7 6.83(11) . .
O16 V5 V7 O19 0.7(3) . .
O15 V5 V7 O19 130.5(3) . .
O17 V5 V7 O19 92.1(3) . .
O18 V5 V7 O19 -93.7(3) . .
O14 V5 V7 O19 -124.4(3) . .
V4 V5 V7 O19 -178.8(2) . .
O16 V5 V7 O18 94.4(3) . .
O15 V5 V7 O18 -135.8(3) . .
O17 V5 V7 O18 -174.2(3) . .
O14 V5 V7 O18 -30.8(3) . .
V4 V5 V7 O18 -85.2(2) . .
O16 V5 V7 O17 -91.4(3) . .
O15 V5 V7 O17 38.4(3) . .
O18 V5 V7 O17 174.2(3) . .
O14 V5 V7 O17 143.5(3) . .
V4 V5 V7 O17 89.1(2) . .
O16 V5 V7 O20 -126.1(3) . .
O15 V5 V7 O20 3.7(3) . .
O17 V5 V7 O20 -34.7(3) . .
O18 V5 V7 O20 139.5(3) . .
O14 V5 V7 O20 108.7(2) . .
V4 V5 V7 O20 54.33(19) . .
O16 V5 V7 O21 127.8(3) . .
O15 V5 V7 O21 -102.3(3) . .
O17 V5 V7 O21 -140.8(3) . .
O18 V5 V7 O21 33.4(3) . .
O14 V5 V7 O21 2.7(2) . .
V4 V5 V7 O21 -51.73(18) . .
O16 V5 V7 V6 112.9(2) . .
O15 V5 V7 V6 -117.2(2) . .
O17 V5 V7 V6 -155.7(2) . .
O18 V5 V7 V6 18.5(2) . .
O14 V5 V7 V6 -12.21(18) . .
V4 V5 V7 V6 -66.61(8) . .
O16 V5 V7 V8 -112.1(2) . .
O15 V5 V7 V8 17.8(2) . .
O17 V5 V7 V8 -20.7(2) . .
O18 V5 V7 V8 153.6(2) . .
O14 V5 V7 V8 122.81(18) . .
V4 V5 V7 V8 68.41(8) . .
O22 V6 V7 O19 -2.5(3) . .
O46 V6 V7 O19 -137.3(3) . .
O18 V6 V7 O19 90.4(3) . .
O7 V6 V7 O19 123.6(3) . .
O21 V6 V7 O19 -90.3(3) . .
V2 V6 V7 O19 175.1(2) . .
O22 V6 V7 O18 -92.8(3) . .
O46 V6 V7 O18 132.3(3) . .
O7 V6 V7 O18 33.2(3) . .
O21 V6 V7 O18 179.3(3) . .
V2 V6 V7 O18 84.7(2) . .
O22 V6 V7 O17 -130.3(3) . .
O46 V6 V7 O17 94.8(2) . .
O18 V6 V7 O17 -37.5(3) . .
O7 V6 V7 O17 -4.3(2) . .
O21 V6 V7 O17 141.9(3) . .
V2 V6 V7 O17 47.22(18) . .
O22 V6 V7 O20 136.0(3) . .
O46 V6 V7 O20 1.1(3) . .
O18 V6 V7 O20 -131.2(3) . .
O7 V6 V7 O20 -97.9(3) . .
O21 V6 V7 O20 48.2(3) . .
V2 V6 V7 O20 -46.5(2) . .
O22 V6 V7 O21 87.8(3) . .
O46 V6 V7 O21 -47.0(3) . .
O18 V6 V7 O21 -179.3(3) . .
O7 V6 V7 O21 -146.1(3) . .
V2 V6 V7 O21 -94.6(2) . .
O22 V6 V7 V5 -112.5(2) . .
O46 V6 V7 V5 112.63(18) . .
O18 V6 V7 V5 -19.7(2) . .
O7 V6 V7 V5 13.53(18) . .
O21 V6 V7 V5 159.7(2) . .
V2 V6 V7 V5 65.01(7) . .
O22 V6 V7 V8 -174.1(2) . .
O46 V6 V7 V8 51.02(19) . .
O18 V6 V7 V8 -81.3(2) . .
O7 V6 V7 V8 -48.07(19) . .
O21 V6 V7 V8 98.0(2) . .
V2 V6 V7 V8 3.40(11) . .
O19 V7 V8 O23 1.3(4) . .
O18 V7 V8 O23 129.4(3) . .
O17 V7 V8 O23 88.2(3) . .
O20 V7 V8 O23 -89.7(3) . .
O21 V7 V8 O23 -136.2(3) . .
V5 V7 V8 O23 110.3(3) . .
V6 V7 V8 O23 172.9(3) . .
O19 V7 V8 O24 -126.1(3) . .
O18 V7 V8 O24 2.1(3) . .
O17 V7 V8 O24 -39.2(3) . .
O20 V7 V8 O24 142.9(3) . .
O21 V7 V8 O24 96.4(3) . .
V5 V7 V8 O24 -17.1(2) . .
V6 V7 V8 O24 45.5(2) . .
O19 V7 V8 O17 -86.9(3) . .
O18 V7 V8 O17 41.2(3) . .
O20 V7 V8 O17 -177.9(3) . .
O21 V7 V8 O17 135.5(3) . .
V5 V7 V8 O17 22.1(2) . .
V6 V7 V8 O17 84.7(2) . .
O19 V7 V8 O47 127.7(3) . .
O18 V7 V8 O47 -104.1(2) . .
O17 V7 V8 O47 -145.4(3) . .
O20 V7 V8 O47 36.7(3) . .
O21 V7 V8 O47 -9.8(3) . .
V5 V7 V8 O47 -123.27(19) . .
V6 V7 V8 O47 -60.7(2) . .
O19 V7 V8 O20 91.0(3) . .
O18 V7 V8 O20 -140.8(3) . .
O17 V7 V8 O20 177.9(3) . .
O21 V7 V8 O20 -46.5(3) . .
V5 V7 V8 O20 -160.0(2) . .
V6 V7 V8 O20 -97.4(2) . .
O19 V7 V8 V10 179.6(2) . .
O18 V7 V8 V10 -52.29(19) . .
O17 V7 V8 V10 -93.5(2) . .
O20 V7 V8 V10 88.6(3) . .
O21 V7 V8 V10 42.0(2) . .
V5 V7 V8 V10 -71.43(10) . .
V6 V7 V8 V10 -8.86(13) . .
O13 V4 V9 O26 -0.1(3) . .
O15 V4 V9 O26 -92.7(3) . .
O12 V4 V9 O26 95.4(3) . .
O14 V4 V9 O26 -125.0(3) . .
O10 V4 V9 O26 128.5(3) . .
V3 V4 V9 O26 114.0(2) . .
V5 V4 V9 O26 -110.5(2) . .
O13 V4 V9 O24 127.5(3) . .
O15 V4 V9 O24 34.9(3) . .
O12 V4 V9 O24 -137.0(3) . .
O14 V4 V9 O24 2.5(3) . .
O10 V4 V9 O24 -103.9(3) . .
V3 V4 V9 O24 -118.5(2) . .
V5 V4 V9 O24 17.1(2) . .
O13 V4 V9 O15 92.7(3) . .
O12 V4 V9 O15 -171.9(3) . .
O14 V4 V9 O15 -32.3(3) . .
O10 V4 V9 O15 -138.8(3) . .
V3 V4 V9 O15 -153.3(2) . .
V5 V4 V9 O15 -17.8(2) . .
O13 V4 V9 O12 -95.5(3) . .
O15 V4 V9 O12 171.9(3) . .
O14 V4 V9 O12 139.6(3) . .
O10 V4 V9 O12 33.1(3) . .
V3 V4 V9 O12 18.6(2) . .
V5 V4 V9 O12 154.1(2) . .
O13 V4 V9 O25 -125.5(3) . .
O15 V4 V9 O25 141.9(3) . .
O12 V4 V9 O25 -30.0(3) . .
O14 V4 V9 O25 109.5(3) . .
O10 V4 V9 O25 3.1(3) . .
V3 V4 V9 O25 -11.46(19) . .
V5 V4 V9 O25 124.11(19) . .
O13 V4 V9 V10 -180.0(3) . .
O15 V4 V9 V10 87.4(2) . .
O12 V4 V9 V10 -84.5(2) . .
O14 V4 V9 V10 55.1(2) . .
O10 V4 V9 V10 -51.37(19) . .
V3 V4 V9 V10 -65.95(9) . .
V5 V4 V9 V10 69.63(9) . .
O23 V8 V10 O27 0.3(4) . .
O24 V8 V10 O27 93.0(4) . .
O17 V8 V10 O27 127.6(4) . .
O47 V8 V10 O27 -93.8(4) . .
O20 V8 V10 O27 -124.5(4) . .
V7 V8 V10 O27 -178.0(3) . .
O23 V8 V10 O24 -92.6(3) . .
O17 V8 V10 O24 34.7(3) . .
O47 V8 V10 O24 173.2(3) . .
O20 V8 V10 O24 142.6(3) . .
V7 V8 V10 O24 89.1(3) . .
O23 V8 V10 O47 94.2(4) . .
O24 V8 V10 O47 -173.2(3) . .
O17 V8 V10 O47 -138.5(3) . .
O20 V8 V10 O47 -30.6(3) . .
V7 V8 V10 O47 -84.1(3) . .
O23 V8 V10 O25 -126.3(3) . .
O24 V8 V10 O25 -33.7(3) . .
O17 V8 V10 O25 1.0(3) . .
O47 V8 V10 O25 139.5(3) . .
O20 V8 V10 O25 108.9(2) . .
V7 V8 V10 O25 55.4(2) . .
O23 V8 V10 O29 126.3(3) . .
O24 V8 V10 O29 -141.1(3) . .
O17 V8 V10 O29 -106.4(3) . .
O47 V8 V10 O29 32.1(3) . .
O20 V8 V10 O29 1.5(3) . .
V7 V8 V10 O29 -52.0(2) . .
O23 V8 V10 V15 112.4(3) . .
O24 V8 V10 V15 -155.0(2) . .
O17 V8 V10 V15 -120.3(2) . .
O47 V8 V10 V15 18.2(2) . .
O20 V8 V10 V15 -12.38(18) . .
V7 V8 V10 V15 -65.87(10) . .
O23 V8 V10 V9 -111.9(3) . .
O24 V8 V10 V9 -19.2(2) . .
O17 V8 V10 V9 15.4(2) . .
O47 V8 V10 V9 154.0(2) . .
O20 V8 V10 V9 123.33(18) . .
V7 V8 V10 V9 69.84(10) . .
O26 V9 V10 O27 1.0(4) . .
O24 V9 V10 O27 -88.7(4) . .
O15 V9 V10 O27 -125.0(3) . .
O12 V9 V10 O27 127.8(3) . .
O25 V9 V10 O27 91.1(4) . .
V4 V9 V10 O27 -179.1(3) . .
O26 V9 V10 O24 89.7(4) . .
O15 V9 V10 O24 -36.3(3) . .
O12 V9 V10 O24 -143.5(3) . .
O25 V9 V10 O24 179.9(4) . .
V4 V9 V10 O24 -90.4(3) . .
O26 V9 V10 O47 128.9(3) . .
O24 V9 V10 O47 39.2(3) . .
O15 V9 V10 O47 2.9(3) . .
O12 V9 V10 O47 -104.3(3) . .
O25 V9 V10 O47 -141.0(3) . .
V4 V9 V10 O47 -51.2(2) . .
O26 V9 V10 O25 -90.1(3) . .
O24 V9 V10 O25 -179.9(4) . .
O15 V9 V10 O25 143.9(3) . .
O12 V9 V10 O25 36.7(3) . .
V4 V9 V10 O25 89.8(2) . .
O26 V9 V10 O29 -136.4(3) . .
O24 V9 V10 O29 133.9(3) . .
O15 V9 V10 O29 97.6(3) . .
O12 V9 V10 O29 -9.6(3) . .
O25 V9 V10 O29 -46.3(3) . .
V4 V9 V10 O29 43.5(2) . .
O26 V9 V10 V8 110.1(2) . .
O24 V9 V10 V8 20.4(3) . .
O15 V9 V10 V8 -15.9(2) . .
O12 V9 V10 V8 -123.08(18) . .
O25 V9 V10 V8 -159.8(2) . .
V4 V9 V10 V8 -70.02(9) . .
O26 V9 V10 V15 170.9(2) . .
O24 V9 V10 V15 81.2(3) . .
O15 V9 V10 V15 44.9(2) . .
O12 V9 V10 V15 -62.22(19) . .
O25 V9 V10 V15 -98.9(2) . .
V4 V9 V10 V15 -9.15(13) . .
O6 V2 V11 O30 1.9(3) . .
O3 V2 V11 O30 -91.3(3) . .
O46 V2 V11 O30 96.3(3) . .
O2 V2 V11 O30 -124.1(3) . .
O7 V2 V11 O30 128.8(3) . .
V1 V2 V11 O30 -108.7(2) . .
V6 V2 V11 O30 114.4(2) . .
O6 V2 V11 O31 129.5(3) . .
O3 V2 V11 O31 36.4(3) . .
O46 V2 V11 O31 -136.0(3) . .
O2 V2 V11 O31 3.5(3) . .
O7 V2 V11 O31 -103.5(3) . .
V1 V2 V11 O31 19.0(2) . .
V6 V2 V11 O31 -117.9(2) . .
O6 V2 V11 O46 -94.4(3) . .
O3 V2 V11 O46 172.4(3) . .
O2 V2 V11 O46 139.6(3) . .
O7 V2 V11 O46 32.5(3) . .
V1 V2 V11 O46 155.0(2) . .
V6 V2 V11 O46 18.1(2) . .
O6 V2 V11 O3 93.1(3) . .
O46 V2 V11 O3 -172.4(3) . .
O2 V2 V11 O3 -32.9(3) . .
O7 V2 V11 O3 -139.9(3) . .
V1 V2 V11 O3 -17.4(2) . .
V6 V2 V11 O3 -154.3(2) . .
O6 V2 V11 O32 -126.2(3) . .
O3 V2 V11 O32 140.7(3) . .
O46 V2 V11 O32 -31.8(3) . .
O2 V2 V11 O32 107.8(3) . .
O7 V2 V11 O32 0.8(3) . .
V1 V2 V11 O32 123.27(19) . .
V6 V2 V11 O32 -13.65(19) . .
O6 V2 V11 V14 179.1(3) . .
O3 V2 V11 V14 86.0(2) . .
O46 V2 V11 V14 -86.4(2) . .
O2 V2 V11 V14 53.12(19) . .
O7 V2 V11 V14 -53.90(19) . .
V1 V2 V11 V14 68.60(9) . .
V6 V2 V11 V14 -68.32(9) . .
O1 V1 V12 O48 -0.5(3) . .
O3 V1 V12 O48 128.5(3) . .
O5 V1 V12 O48 92.9(3) . .
O4 V1 V12 O48 -93.6(3) . .
O2 V1 V12 O48 -126.9(3) . .
V2 V1 V12 O48 -179.8(2) . .
O1 V1 V12 O5 -93.4(3) . .
O3 V1 V12 O5 35.6(3) . .
O4 V1 V12 O5 173.5(3) . .
O2 V1 V12 O5 140.2(3) . .
V2 V1 V12 O5 87.2(2) . .
O1 V1 V12 O4 93.1(3) . .
O3 V1 V12 O4 -137.9(3) . .
O5 V1 V12 O4 -173.5(3) . .
O2 V1 V12 O4 -33.4(3) . .
V2 V1 V12 O4 -86.3(2) . .
O1 V1 V12 O11 128.3(3) . .
O3 V1 V12 O11 -102.7(3) . .
O5 V1 V12 O11 -138.3(3) . .
O4 V1 V12 O11 35.2(3) . .
O2 V1 V12 O11 1.9(2) . .
V2 V1 V12 O11 -51.05(19) . .
O1 V1 V12 O34 -126.3(3) . .
O3 V1 V12 O34 2.6(3) . .
O5 V1 V12 O34 -32.9(3) . .
O4 V1 V12 O34 140.6(3) . .
O2 V1 V12 O34 107.2(2) . .
V2 V1 V12 O34 54.3(2) . .
O1 V1 V12 V3 113.5(2) . .
O3 V1 V12 V3 -117.6(2) . .
O5 V1 V12 V3 -153.2(2) . .
O4 V1 V12 V3 20.4(2) . .
O2 V1 V12 V3 -13.00(18) . .
V2 V1 V12 V3 -65.91(9) . .
O1 V1 V12 V13 -111.9(2) . .
O3 V1 V12 V13 17.0(2) . .
O5 V1 V12 V13 -18.5(2) . .
O4 V1 V12 V13 155.0(2) . .
O2 V1 V12 V13 121.62(18) . .
V2 V1 V12 V13 68.71(9) . .
O9 V3 V12 O48 -4.5(4) . .
O12 V3 V12 O48 -134.6(3) . .
O4 V3 V12 O48 88.4(3) . .
O10 V3 V12 O48 124.2(3) . .
O11 V3 V12 O48 -90.4(3) . .
V4 V3 V12 O48 178.1(3) . .
O9 V3 V12 O5 -134.2(3) . .
O12 V3 V12 O5 95.7(2) . .
O4 V3 V12 O5 -41.2(3) . .
O10 V3 V12 O5 -5.5(3) . .
O11 V3 V12 O5 140.0(3) . .
V4 V3 V12 O5 48.43(19) . .
O9 V3 V12 O4 -92.9(3) . .
O12 V3 V12 O4 136.9(3) . .
O10 V3 V12 O4 35.8(3) . .
O11 V3 V12 O4 -178.8(3) . .
V4 V3 V12 O4 89.7(2) . .
O9 V3 V12 O11 85.9(3) . .
O12 V3 V12 O11 -44.3(3) . .
O4 V3 V12 O11 178.8(3) . .
O10 V3 V12 O11 -145.4(3) . .
V4 V3 V12 O11 -91.5(2) . .
O9 V3 V12 O34 131.7(3) . .
O12 V3 V12 O34 1.6(2) . .
O4 V3 V12 O34 -135.3(3) . .
O10 V3 V12 O34 -99.6(2) . .
O11 V3 V12 O34 45.9(3) . .
V4 V3 V12 O34 -45.65(19) . .
O9 V3 V12 V1 -114.7(2) . .
O12 V3 V12 V1 115.12(18) . .
O4 V3 V12 V1 -21.8(2) . .
O10 V3 V12 V1 13.96(18) . .
O11 V3 V12 V1 159.4(2) . .
V4 V3 V12 V1 67.86(8) . .
O9 V3 V12 V13 -177.7(2) . .
O12 V3 V12 V13 52.18(19) . .
O4 V3 V12 V13 -84.7(2) . .
O10 V3 V12 V13 -49.0(2) . .
O11 V3 V12 V13 96.5(2) . .
V4 V3 V12 V13 4.91(11) . .
O48 V12 V13 O8 -1.6(3) . .
O5 V12 V13 O8 89.0(3) . .
O4 V12 V13 O8 127.2(3) . .
O11 V12 V13 O8 -138.2(3) . .
O34 V12 V13 O8 -91.1(3) . .
V1 V12 V13 O8 108.7(2) . .
V3 V12 V13 O8 171.8(2) . .
O48 V12 V13 O31 -126.6(3) . .
O5 V12 V13 O31 -36.1(3) . .
O4 V12 V13 O31 2.1(3) . .
O11 V12 V13 O31 96.7(3) . .
O34 V12 V13 O31 143.8(3) . .
V1 V12 V13 O31 -16.4(2) . .
V3 V12 V13 O31 46.7(2) . .
O48 V12 V13 O33 127.2(3) . .
O5 V12 V13 O33 -142.3(3) . .
O4 V12 V13 O33 -104.1(2) . .
O11 V12 V13 O33 -9.5(3) . .
O34 V12 V13 O33 37.6(3) . .
V1 V12 V13 O33 -122.60(19) . .
V3 V12 V13 O33 -59.5(2) . .
O48 V12 V13 O5 -90.5(3) . .
O4 V12 V13 O5 38.3(3) . .
O11 V12 V13 O5 132.9(3) . .
O34 V12 V13 O5 179.9(3) . .
V1 V12 V13 O5 19.7(2) . .
V3 V12 V13 O5 82.8(2) . .
O48 V12 V13 O34 89.6(3) . .
O5 V12 V13 O34 -179.9(3) . .
O4 V12 V13 O34 -141.6(3) . .
O11 V12 V13 O34 -47.0(3) . .
V1 V12 V13 O34 -160.2(2) . .
V3 V12 V13 O34 -97.1(2) . .
O48 V12 V13 V14 179.8(3) . .
O5 V12 V13 V14 -89.6(3) . .
O4 V12 V13 V14 -51.4(2) . .
O11 V12 V13 V14 43.22(19) . .
O34 V12 V13 V14 90.3(2) . .
V1 V12 V13 V14 -69.92(9) . .
V3 V12 V13 V14 -6.86(13) . .
O8 V13 V14 O35 3.5(4) . .
O31 V13 V14 O35 95.9(4) . .
O33 V13 V14 O35 -93.5(4) . .
O5 V13 V14 O35 129.9(3) . .
O34 V13 V14 O35 -122.9(3) . .
V12 V13 V14 O35 -177.9(3) . .
O8 V13 V14 O31 -92.4(3) . .
O33 V13 V14 O31 170.6(3) . .
O5 V13 V14 O31 33.9(3) . .
O34 V13 V14 O31 141.2(3) . .
V12 V13 V14 O31 86.2(3) . .
O8 V13 V14 O33 97.0(3) . .
O31 V13 V14 O33 -170.6(3) . .
O5 V13 V14 O33 -136.6(3) . .
O34 V13 V14 O33 -29.4(3) . .
V12 V13 V14 O33 -84.4(2) . .
O8 V13 V14 O28 129.1(3) . .
O31 V13 V14 O28 -138.5(3) . .
O33 V13 V14 O28 32.1(3) . .
O5 V13 V14 O28 -104.6(3) . .
O34 V13 V14 O28 2.7(3) . .
V12 V13 V14 O28 -52.3(2) . .
O8 V13 V14 O32 -124.1(3) . .
O31 V13 V14 O32 -31.6(3) . .
O33 V13 V14 O32 138.9(3) . .
O5 V13 V14 O32 2.3(3) . .
O34 V13 V14 O32 109.5(2) . .
V12 V13 V14 O32 54.6(2) . .
O8 V13 V14 V15 113.8(2) . .
O31 V13 V14 V15 -153.7(2) . .
O33 V13 V14 V15 16.8(2) . .
O5 V13 V14 V15 -119.8(2) . .
O34 V13 V14 V15 -12.58(18) . .
V12 V13 V14 V15 -67.55(9) . .
O8 V13 V14 V11 -110.0(2) . .
O31 V13 V14 V11 -17.6(2) . .
O33 V13 V14 V11 153.0(2) . .
O5 V13 V14 V11 16.4(2) . .
O34 V13 V14 V11 123.59(18) . .
V12 V13 V14 V11 68.63(9) . .
O30 V11 V14 O35 -1.3(4) . .
O31 V11 V14 O35 -90.9(4) . .
O46 V11 V14 O35 128.7(3) . .
O3 V11 V14 O35 -126.2(3) . .
O32 V11 V14 O35 89.5(4) . .
V2 V11 V14 O35 -178.5(3) . .
O30 V11 V14 O31 89.6(4) . .
O46 V11 V14 O31 -140.4(3) . .
O3 V11 V14 O31 -35.3(3) . .
O32 V11 V14 O31 -179.6(3) . .
V2 V11 V14 O31 -87.6(3) . .
O30 V11 V14 O33 128.1(3) . .
O31 V11 V14 O33 38.5(3) . .
O46 V11 V14 O33 -101.9(3) . .
O3 V11 V14 O33 3.2(3) . .
O32 V11 V14 O33 -141.1(3) . .
V2 V11 V14 O33 -49.1(2) . .
O30 V11 V14 O28 -138.8(3) . .
O31 V11 V14 O28 131.5(3) . .
O46 V11 V14 O28 -8.8(3) . .
O3 V11 V14 O28 96.3(3) . .
O32 V11 V14 O28 -48.1(3) . .
V2 V11 V14 O28 43.9(2) . .
O30 V11 V14 O32 -90.8(3) . .
O31 V11 V14 O32 179.6(3) . .
O46 V11 V14 O32 39.3(3) . .
O3 V11 V14 O32 144.3(3) . .
V2 V11 V14 O32 92.0(2) . .
O30 V11 V14 V13 108.6(2) . .
O31 V11 V14 V13 19.0(3) . .
O46 V11 V14 V13 -121.37(18) . .
O3 V11 V14 V13 -16.28(19) . .
O32 V11 V14 V13 -160.6(2) . .
V2 V11 V14 V13 -68.62(9) . .
O30 V11 V14 V15 170.0(2) . .
O31 V11 V14 V15 80.4(3) . .
O46 V11 V14 V15 -59.96(19) . .
O3 V11 V14 V15 45.1(2) . .
O32 V11 V14 V15 -99.2(2) . .
V2 V11 V14 V15 -7.21(12) . .
O27 V10 V15 O36 -1.6(4) . .
O24 V10 V15 O36 -129.0(3) . .
O47 V10 V15 O36 -91.5(3) . .
O25 V10 V15 O36 137.5(3) . .
O29 V10 V15 O36 87.4(3) . .
V8 V10 V15 O36 -111.2(2) . .
V9 V10 V15 O36 -171.6(2) . .
O27 V10 V15 O33 -138.0(3) . .
O24 V10 V15 O33 94.5(2) . .
O47 V10 V15 O33 132.1(3) . .
O25 V10 V15 O33 1.0(3) . .
O29 V10 V15 O33 -49.0(3) . .
V8 V10 V15 O33 112.34(18) . .
V9 V10 V15 O33 51.9(2) . .
O27 V10 V15 O47 89.9(4) . .
O24 V10 V15 O47 -37.6(3) . .
O25 V10 V15 O47 -131.0(3) . .
O29 V10 V15 O47 178.9(3) . .
V8 V10 V15 O47 -19.7(2) . .
V9 V10 V15 O47 -80.1(3) . .
O27 V10 V15 O28 122.6(3) . .
O24 V10 V15 O28 -4.9(3) . .
O47 V10 V15 O28 32.7(3) . .
O25 V10 V15 O28 -98.3(3) . .
O29 V10 V15 O28 -148.4(3) . .
V8 V10 V15 O28 13.0(2) . .
V9 V10 V15 O28 -47.4(2) . .
O27 V10 V15 O29 -89.0(3) . .
O24 V10 V15 O29 143.5(3) . .
O47 V10 V15 O29 -178.9(3) . .
O25 V10 V15 O29 50.1(3) . .
V8 V10 V15 O29 161.4(2) . .
V9 V10 V15 O29 101.0(2) . .
O27 V10 V15 V14 175.6(3) . .
O24 V10 V15 V14 48.14(19) . .
O47 V10 V15 V14 85.7(3) . .
O25 V10 V15 V14 -45.3(2) . .
O29 V10 V15 V14 -95.4(2) . .
V8 V10 V15 V14 65.96(8) . .
V9 V10 V15 V14 5.56(11) . .
O35 V14 V15 O36 -6.9(4) . .
O31 V14 V15 O36 -136.2(3) . .
O33 V14 V15 O36 -98.9(3) . .
O28 V14 V15 O36 84.0(3) . .
O32 V14 V15 O36 129.7(3) . .
V13 V14 V15 O36 -117.2(2) . .
V11 V14 V15 O36 -178.5(2) . .
O35 V14 V15 O33 92.0(4) . .
O31 V14 V15 O33 -37.3(3) . .
O28 V14 V15 O33 -177.1(3) . .
O32 V14 V15 O33 -131.4(3) . .
V13 V14 V15 O33 -18.3(2) . .
V11 V14 V15 O33 -79.6(2) . .
O35 V14 V15 O47 -137.2(3) . .
O31 V14 V15 O47 93.6(3) . .
O33 V14 V15 O47 130.9(3) . .
O28 V14 V15 O47 -46.3(3) . .
O32 V14 V15 O47 -0.5(3) . .
V13 V14 V15 O47 112.59(19) . .
V11 V14 V15 O47 51.3(2) . .
O35 V14 V15 O28 -90.9(4) . .
O31 V14 V15 O28 139.9(3) . .
O33 V14 V15 O28 177.1(3) . .
O32 V14 V15 O28 45.8(3) . .
V13 V14 V15 O28 158.9(2) . .
V11 V14 V15 O28 97.6(2) . .
O35 V14 V15 O29 121.4(3) . .
O31 V14 V15 O29 -7.8(3) . .
O33 V14 V15 O29 29.4(3) . .
O28 V14 V15 O29 -147.7(3) . .
O32 V14 V15 O29 -101.9(3) . .
V13 V14 V15 O29 11.16(19) . .
V11 V14 V15 O29 -50.1(2) . .
O35 V14 V15 V10 175.8(3) . .
O31 V14 V15 V10 46.6(2) . .
O33 V14 V15 V10 83.9(2) . .
O28 V14 V15 V10 -93.3(2) . .
O32 V14 V15 V10 -47.49(19) . .
V13 V14 V15 V10 65.61(8) . .
V11 V14 V15 V10 4.31(12) . .
O3 V1 O1 Co1 53.7(7) . 4_566
O5 V1 O1 Co1 150.0(6) . 4_566
O4 V1 O1 Co1 -122.9(6) . 4_566
O2 V1 O1 Co1 -29.9(7) . 4_566
V12 V1 O1 Co1 -166.6(6) . 4_566
V2 V1 O1 Co1 13.0(7) . 4_566
O39 Si1 O2 V2 -122.3(4) . .
O10 Si1 O2 V2 110.9(4) . .
O37 Si1 O2 V2 -2.2(5) . .
O39 Si1 O2 V1 69.9(4) . .
O10 Si1 O2 V1 -56.9(4) . .
O37 Si1 O2 V1 -169.9(3) . .
O6 V2 O2 Si1 82.1(4) . .
O3 V2 O2 Si1 -169.1(4) . .
O46 V2 O2 Si1 -102.8(4) . .
O7 V2 O2 Si1 -27.5(4) . .
V11 V2 O2 Si1 -147.3(3) . .
V1 V2 O2 Si1 -170.6(5) . .
V6 V2 O2 Si1 -55.6(4) . .
O6 V2 O2 V1 -107.3(3) . .
O3 V2 O2 V1 1.5(2) . .
O46 V2 O2 V1 67.8(4) . .
O7 V2 O2 V1 143.1(2) . .
V11 V2 O2 V1 23.3(2) . .
V6 V2 O2 V1 114.97(16) . .
O1 V1 O2 Si1 -86.4(4) . .
O3 V1 O2 Si1 169.2(4) . .
O5 V1 O2 Si1 93.8(5) . .
O4 V1 O2 Si1 19.4(4) . .
V12 V1 O2 Si1 40.9(4) . .
V2 V1 O2 Si1 170.7(5) . .
O1 V1 O2 V2 102.9(3) . .
O3 V1 O2 V2 -1.5(2) . .
O5 V1 O2 V2 -76.9(4) . .
O4 V1 O2 V2 -151.3(2) . .
V12 V1 O2 V2 -129.78(14) . .
O1 V1 O3 V2 -102.4(3) . .
O5 V1 O3 V2 150.6(2) . .
O4 V1 O3 V2 71.4(4) . .
O2 V1 O3 V2 1.6(2) . .
V12 V1 O3 V2 127.98(16) . .
O1 V1 O3 V11 134.8(5) . .
O5 V1 O3 V11 27.8(5) . .
O4 V1 O3 V11 -51.4(7) . .
O2 V1 O3 V11 -121.2(5) . .
V12 V1 O3 V11 5.2(6) . .
V2 V1 O3 V11 -122.8(6) . .
O6 V2 O3 V1 102.2(3) . .
O46 V2 O3 V1 -147.0(3) . .
O2 V2 O3 V1 -1.6(2) . .
O7 V2 O3 V1 -83.4(4) . .
V11 V2 O3 V1 -152.0(4) . .
V6 V2 O3 V1 -124.25(17) . .
O6 V2 O3 V11 -105.8(3) . .
O46 V2 O3 V11 5.1(2) . .
O2 V2 O3 V11 150.4(2) . .
O7 V2 O3 V11 68.7(4) . .
V1 V2 O3 V11 152.0(4) . .
V6 V2 O3 V11 27.8(2) . .
O30 V11 O3 V1 -134.0(5) . .
O31 V11 O3 V1 -27.2(5) . .
O46 V11 O3 V1 119.4(5) . .
O32 V11 O3 V1 41.7(8) . .
V2 V11 O3 V1 124.4(6) . .
V14 V11 O3 V1 -6.5(6) . .
O30 V11 O3 V2 101.6(3) . .
O31 V11 O3 V2 -151.6(2) . .
O46 V11 O3 V2 -5.1(2) . .
O32 V11 O3 V2 -82.8(4) . .
V14 V11 O3 V2 -130.89(14) . .
O48 V12 O4 V3 -108.7(3) . .
O5 V12 O4 V3 143.1(2) . .
O11 V12 O4 V3 -0.8(2) . .
O34 V12 O4 V3 77.9(4) . .
V1 V12 O4 V3 147.5(3) . .
V13 V12 O4 V3 120.11(16) . .
O48 V12 O4 V1 103.9(3) . .
O5 V12 O4 V1 -4.3(2) . .
O11 V12 O4 V1 -148.3(2) . .
O34 V12 O4 V1 -69.6(4) . .
V3 V12 O4 V1 -147.5(3) . .
V13 V12 O4 V1 -27.4(2) . .
O9 V3 O4 V12 102.3(3) . .
O12 V3 O4 V12 -75.5(4) . .
O10 V3 O4 V12 -151.4(2) . .
O11 V3 O4 V12 0.8(2) . .
V4 V3 O4 V12 -123.15(16) . .
O9 V3 O4 V1 -141.5(4) . .
O12 V3 O4 V1 40.8(6) . .
O10 V3 O4 V1 -35.1(4) . .
O11 V3 O4 V1 117.1(4) . .
V4 V3 O4 V1 -6.9(5) . .
V12 V3 O4 V1 116.3(5) . .
O1 V1 O4 V12 -100.3(3) . .
O3 V1 O4 V12 85.9(4) . .
O5 V1 O4 V12 4.3(2) . .
O2 V1 O4 V12 153.3(2) . .
V2 V1 O4 V12 131.21(13) . .
O1 V1 O4 V3 141.7(4) . .
O3 V1 O4 V3 -32.2(7) . .
O5 V1 O4 V3 -113.7(4) . .
O2 V1 O4 V3 35.2(4) . .
V12 V1 O4 V3 -118.0(5) . .
V2 V1 O4 V3 13.2(5) . .
O48 V12 O5 V1 -104.1(3) . .
O4 V12 O5 V1 4.4(2) . .
O11 V12 O5 V1 70.9(4) . .
O34 V12 O5 V1 150.3(2) . .
V3 V12 O5 V1 29.2(2) . .
V13 V12 O5 V1 150.4(3) . .
O48 V12 O5 V13 105.5(3) . .
O4 V12 O5 V13 -146.0(2) . .
O11 V12 O5 V13 -79.5(4) . .
O34 V12 O5 V13 -0.1(2) . .
V1 V12 O5 V13 -150.4(3) . .
V3 V12 O5 V13 -121.21(17) . .
O1 V1 O5 V12 99.9(3) . .
O3 V1 O5 V12 -152.3(2) . .
O4 V1 O5 V12 -4.4(2) . .
O2 V1 O5 V12 -80.3(4) . .
V2 V1 O5 V12 -130.55(14) . .
O1 V1 O5 V13 -136.5(5) . .
O3 V1 O5 V13 -28.8(5) . .
O4 V1 O5 V13 119.2(5) . .
O2 V1 O5 V13 43.3(7) . .
V12 V1 O5 V13 123.6(6) . .
V2 V1 O5 V13 -7.0(6) . .
O8 V13 O5 V12 -103.7(3) . .
O31 V13 O5 V12 151.0(2) . .
O33 V13 O5 V12 71.1(5) . .
O34 V13 O5 V12 0.1(2) . .
V14 V13 O5 V12 129.24(16) . .
O8 V13 O5 V1 134.4(5) . .
O31 V13 O5 V1 29.0(5) . .
O33 V13 O5 V1 -50.8(7) . .
O34 V13 O5 V1 -121.9(5) . .
V14 V13 O5 V1 7.3(6) . .
V12 V13 O5 V1 -121.9(6) . .
O38 Si2 O7 V6 -65.0(4) . .
O14 Si2 O7 V6 57.0(4) . .
O37 Si2 O7 V6 173.0(3) . .
O38 Si2 O7 V2 136.3(4) . .
O14 Si2 O7 V2 -101.7(4) . .
O37 Si2 O7 V2 14.3(4) . .
O22 V6 O7 Si2 87.9(4) . .
O46 V6 O7 Si2 -163.4(4) . .
O18 V6 O7 Si2 -21.1(4) . .
O21 V6 O7 Si2 -90.0(5) . .
V7 V6 O7 Si2 -41.4(4) . .
V2 V6 O7 Si2 -163.8(5) . .
O22 V6 O7 V2 -108.3(3) . .
O46 V6 O7 V2 0.4(2) . .
O18 V6 O7 V2 142.7(2) . .
O21 V6 O7 V2 73.8(5) . .
V7 V6 O7 V2 122.42(15) . .
O6 V2 O7 Si2 -87.7(4) . .
O3 V2 O7 Si2 97.8(4) . .
O46 V2 O7 Si2 163.0(4) . .
O2 V2 O7 Si2 20.5(4) . .
V11 V2 O7 Si2 141.5(3) . .
V1 V2 O7 Si2 49.2(4) . .
V6 V2 O7 Si2 163.4(5) . .
O6 V2 O7 V6 108.9(3) . .
O3 V2 O7 V6 -65.6(4) . .
O46 V2 O7 V6 -0.4(2) . .
O2 V2 O7 V6 -142.9(2) . .
V11 V2 O7 V6 -21.9(2) . .
V1 V2 O7 V6 -114.21(16) . .
O39 Si1 O10 V3 -69.1(4) . .
O37 Si1 O10 V3 169.8(3) . .
O2 Si1 O10 V3 56.8(4) . .
O39 Si1 O10 V4 132.2(4) . .
O37 Si1 O10 V4 11.1(5) . .
O2 Si1 O10 V4 -101.9(4) . .
O9 V3 O10 Si1 89.2(4) . .
O12 V3 O10 Si1 -164.4(4) . .
O4 V3 O10 Si1 -20.6(4) . .
O11 V3 O10 Si1 -92.3(5) . .
V4 V3 O10 Si1 -164.3(5) . .
V12 V3 O10 Si1 -42.3(4) . .
O9 V3 O10 V4 -106.5(3) . .
O12 V3 O10 V4 -0.2(2) . .
O4 V3 O10 V4 143.6(2) . .
O11 V3 O10 V4 72.0(5) . .
V12 V3 O10 V4 121.95(16) . .
O13 V4 O10 Si1 -91.2(5) . .
O15 V4 O10 Si1 95.5(5) . .
O12 V4 O10 Si1 163.4(4) . .
O14 V4 O10 Si1 20.4(4) . .
V9 V4 O10 Si1 141.1(3) . .
V3 V4 O10 Si1 163.2(5) . .
V5 V4 O10 Si1 48.7(4) . .
O13 V4 O10 V3 105.5(3) . .
O15 V4 O10 V3 -67.7(4) . .
O12 V4 O10 V3 0.2(2) . .
O14 V4 O10 V3 -142.8(2) . .
V9 V4 O10 V3 -22.1(2) . .
V5 V4 O10 V3 -114.55(15) . .
O45 Si6 O11 V3 -65.2(4) . .
O25 Si6 O11 V3 59.7(4) . .
O44 Si6 O11 V3 172.7(3) . .
O45 Si6 O11 V12 133.7(4) . .
O25 Si6 O11 V12 -101.4(4) . .
O44 Si6 O11 V12 11.6(5) . .
O9 V3 O11 Si6 86.0(4) . .
O12 V3 O11 Si6 -22.6(4) . .
O4 V3 O11 Si6 -166.9(4) . .
O10 V3 O11 Si6 -92.5(5) . .
V4 V3 O11 Si6 -43.1(4) . .
V12 V3 O11 Si6 -166.2(5) . .
O9 V3 O11 V12 -107.8(3) . .
O12 V3 O11 V12 143.5(2) . .
O4 V3 O11 V12 -0.8(2) . .
O10 V3 O11 V12 73.7(5) . .
V4 V3 O11 V12 123.07(15) . .
O48 V12 O11 Si6 -87.3(4) . .
O5 V12 O11 Si6 97.7(4) . .
O4 V12 O11 Si6 165.6(4) . .
O34 V12 O11 Si6 22.2(4) . .
V1 V12 O11 Si6 142.3(3) . .
V3 V12 O11 Si6 164.8(5) . .
V13 V12 O11 Si6 51.0(4) . .
O48 V12 O11 V3 107.9(3) . .
O5 V12 O11 V3 -67.1(4) . .
O4 V12 O11 V3 0.8(2) . .
O34 V12 O11 V3 -142.6(2) . .
V1 V12 O11 V3 -22.5(2) . .
V13 V12 O11 V3 -113.85(16) . .
O9 V3 O12 V4 103.1(3) . .
O4 V3 O12 V4 -79.2(4) . .
O10 V3 O12 V4 0.2(2) . .
O11 V3 O12 V4 -152.3(2) . .
V12 V3 O12 V4 -125.14(16) . .
O9 V3 O12 V9 -138.1(5) . .
O4 V3 O12 V9 39.7(7) . .
O10 V3 O12 V9 119.0(5) . .
O11 V3 O12 V9 -33.5(5) . .
V4 V3 O12 V9 118.8(6) . .
V12 V3 O12 V9 -6.3(5) . .
O13 V4 O12 V3 -109.9(3) . .
O15 V4 O12 V3 144.5(3) . .
O14 V4 O12 V3 78.7(4) . .
O10 V4 O12 V3 -0.2(2) . .
V9 V4 O12 V3 150.0(3) . .
V5 V4 O12 V3 121.59(17) . .
O13 V4 O12 V9 100.1(3) . .
O15 V4 O12 V9 -5.5(2) . .
O14 V4 O12 V9 -71.3(4) . .
O10 V4 O12 V9 -150.2(2) . .
V3 V4 O12 V9 -150.0(3) . .
V5 V4 O12 V9 -28.4(2) . .
O26 V9 O12 V3 141.9(5) . .
O24 V9 O12 V3 -31.1(7) . .
O15 V9 O12 V3 -115.5(5) . .
O25 V9 O12 V3 35.6(5) . .
V4 V9 O12 V3 -120.9(6) . .
V10 V9 O12 V3 12.8(6) . .
O26 V9 O12 V4 -97.2(3) . .
O24 V9 O12 V4 89.8(4) . .
O15 V9 O12 V4 5.4(2) . .
O25 V9 O12 V4 156.5(2) . .
V10 V9 O12 V4 133.66(14) . .
O38 Si2 O14 V4 -129.6(4) . .
O7 Si2 O14 V4 107.8(4) . .
O37 Si2 O14 V4 -7.8(5) . .
O38 Si2 O14 V5 69.0(4) . .
O7 Si2 O14 V5 -53.5(4) . .
O37 Si2 O14 V5 -169.2(3) . .
O13 V4 O14 Si2 91.4(5) . .
O15 V4 O14 Si2 -164.8(4) . .
O12 V4 O14 Si2 -97.2(5) . .
O10 V4 O14 Si2 -22.4(4) . .
V9 V4 O14 Si2 -143.3(3) . .
V3 V4 O14 Si2 -50.6(4) . .
V5 V4 O14 Si2 -165.3(5) . .
O13 V4 O14 V5 -103.3(3) . .
O15 V4 O14 V5 0.5(2) . .
O12 V4 O14 V5 68.0(4) . .
O10 V4 O14 V5 142.9(2) . .
V9 V4 O14 V5 21.9(2) . .
V3 V4 O14 V5 114.72(16) . .
O16 V5 O14 Si2 -89.7(4) . .
O15 V5 O14 Si2 165.7(4) . .
O17 V5 O14 Si2 91.1(5) . .
O18 V5 O14 Si2 17.0(4) . .
V7 V5 O14 Si2 36.9(4) . .
V4 V5 O14 Si2 166.1(5) . .
O16 V5 O14 V4 104.2(3) . .
O15 V5 O14 V4 -0.5(2) . .
O17 V5 O14 V4 -75.0(5) . .
O18 V5 O14 V4 -149.1(2) . .
V7 V5 O14 V4 -129.28(14) . .
O13 V4 O15 V5 106.8(3) . .
O12 V4 O15 V5 -145.8(3) . .
O14 V4 O15 V5 -0.5(2) . .
O10 V4 O15 V5 -79.7(4) . .
V9 V4 O15 V5 -151.3(4) . .
V3 V4 O15 V5 -122.10(17) . .
O13 V4 O15 V9 -101.8(3) . .
O12 V4 O15 V9 5.5(2) . .
O14 V4 O15 V9 150.9(2) . .
O10 V4 O15 V9 71.7(4) . .
V3 V4 O15 V9 29.2(2) . .
V5 V4 O15 V9 151.3(4) . .
O16 V5 O15 V4 -101.7(3) . .
O17 V5 O15 V4 152.4(2) . .
O18 V5 O15 V4 71.0(4) . .
O14 V5 O15 V4 0.5(2) . .
V7 V5 O15 V4 127.96(17) . .
O16 V5 O15 V9 134.9(5) . .
O17 V5 O15 V9 29.0(5) . .
O18 V5 O15 V9 -52.5(7) . .
O14 V5 O15 V9 -123.0(5) . .
V7 V5 O15 V9 4.5(6) . .
V4 V5 O15 V9 -123.5(6) . .
O26 V9 O15 V4 99.0(3) . .
O24 V9 O15 V4 -153.6(2) . .
O12 V9 O15 V4 -5.5(2) . .
O25 V9 O15 V4 -81.8(5) . .
V10 V9 O15 V4 -132.10(14) . .
O26 V9 O15 V5 -135.6(5) . .
O24 V9 O15 V5 -28.1(5) . .
O12 V9 O15 V5 120.0(5) . .
O25 V9 O15 V5 43.7(8) . .
V4 V9 O15 V5 125.4(6) . .
V10 V9 O15 V5 -6.6(6) . .
O16 V5 O17 V7 101.3(3) . .
O15 V5 O17 V7 -150.5(2) . .
O18 V5 O17 V7 -3.9(2) . .
O14 V5 O17 V7 -79.5(4) . .
V4 V5 O17 V7 -130.24(13) . .
O16 V5 O17 V8 -137.9(4) . .
O15 V5 O17 V8 -29.8(5) . .
O18 V5 O17 V8 116.9(5) . .
O14 V5 O17 V8 41.3(7) . .
V7 V5 O17 V8 120.8(5) . .
V4 V5 O17 V8 -9.5(5) . .
O19 V7 O17 V5 -104.2(3) . .
O18 V7 O17 V5 3.9(2) . .
O20 V7 O17 V5 148.0(2) . .
O21 V7 O17 V5 69.2(4) . .
V6 V7 O17 V5 26.8(2) . .
V8 V7 O17 V5 146.7(3) . .
O19 V7 O17 V8 109.1(3) . .
O18 V7 O17 V8 -142.7(2) . .
O20 V7 O17 V8 1.4(2) . .
O21 V7 O17 V8 -77.5(4) . .
V5 V7 O17 V8 -146.7(3) . .
V6 V7 O17 V8 -119.88(16) . .
O23 V8 O17 V5 137.2(5) . .
O24 V8 O17 V5 30.6(5) . .
O47 V8 O17 V5 -50.2(7) . .
O20 V8 O17 V5 -120.2(5) . .
V10 V8 O17 V5 8.8(5) . .
V7 V8 O17 V5 -118.8(5) . .
O23 V8 O17 V7 -104.0(3) . .
O24 V8 O17 V7 149.5(2) . .
O47 V8 O17 V7 68.6(5) . .
O20 V8 O17 V7 -1.4(2) . .
V10 V8 O17 V7 127.62(16) . .
O19 V7 O18 V6 -106.1(3) . .
O17 V7 O18 V6 146.7(2) . .
O20 V7 O18 V6 82.5(3) . .
O21 V7 O18 V6 0.4(2) . .
V5 V7 O18 V6 150.6(3) . .
V8 V7 O18 V6 122.34(15) . .
O19 V7 O18 V5 103.3(3) . .
O17 V7 O18 V5 -3.9(2) . .
O20 V7 O18 V5 -68.1(4) . .
O21 V7 O18 V5 -150.2(2) . .
V6 V7 O18 V5 -150.6(3) . .
V8 V7 O18 V5 -28.3(2) . .
O22 V6 O18 V7 102.3(3) . .
O46 V6 O18 V7 -80.8(3) . .
O7 V6 O18 V7 -152.7(2) . .
O21 V6 O18 V7 -0.4(2) . .
V2 V6 O18 V7 -125.28(15) . .
O22 V6 O18 V5 -138.2(5) . .
O46 V6 O18 V5 38.6(6) . .
O7 V6 O18 V5 -33.2(5) . .
O21 V6 O18 V5 119.0(5) . .
V7 V6 O18 V5 119.5(5) . .
V2 V6 O18 V5 -5.8(5) . .
O16 V5 O18 V7 -99.2(3) . .
O15 V5 O18 V7 88.1(4) . .
O17 V5 O18 V7 3.9(2) . .
O14 V5 O18 V7 155.7(2) . .
V4 V5 O18 V7 131.93(13) . .
O16 V5 O18 V6 140.0(5) . .
O15 V5 O18 V6 -32.7(7) . .
O17 V5 O18 V6 -117.0(5) . .
O14 V5 O18 V6 34.9(5) . .
V7 V5 O18 V6 -120.8(5) . .
V4 V5 O18 V6 11.1(5) . .
O42 Si4 O20 V7 -124.9(4) . .
O28 Si4 O20 V7 110.4(4) . .
O41 Si4 O20 V7 -2.0(5) . .
O42 Si4 O20 V8 67.4(5) . .
O28 Si4 O20 V8 -57.3(4) . .
O41 Si4 O20 V8 -169.6(3) . .
O19 V7 O20 Si4 83.0(5) . .
O18 V7 O20 Si4 -105.6(4) . .
O17 V7 O20 Si4 -171.5(4) . .
O21 V7 O20 Si4 -27.7(4) . .
V5 V7 O20 Si4 -148.8(3) . .
V6 V7 O20 Si4 -57.1(4) . .
V8 V7 O20 Si4 -170.2(6) . .
O19 V7 O20 V8 -106.9(3) . .
O18 V7 O20 V8 64.5(4) . .
O17 V7 O20 V8 -1.3(2) . .
O21 V7 O20 V8 142.4(2) . .
V5 V7 O20 V8 21.4(2) . .
V6 V7 O20 V8 113.02(18) . .
O23 V8 O20 Si4 -85.9(4) . .
O24 V8 O20 Si4 93.0(5) . .
O17 V8 O20 Si4 172.1(4) . .
O47 V8 O20 Si4 20.4(4) . .
V10 V8 O20 Si4 39.9(4) . .
V7 V8 O20 Si4 170.8(5) . .
O23 V8 O20 V7 103.3(3) . .
O24 V8 O20 V7 -77.8(5) . .
O17 V8 O20 V7 1.3(2) . .
O47 V8 O20 V7 -150.4(2) . .
V10 V8 O20 V7 -130.90(15) . .
O40 Si3 O21 V6 -69.6(4) . .
O32 Si3 O21 V6 55.1(4) . .
O41 Si3 O21 V6 169.8(3) . .
O40 Si3 O21 V7 132.6(4) . .
O32 Si3 O21 V7 -102.7(4) . .
O41 Si3 O21 V7 12.0(4) . .
O22 V6 O21 Si3 90.1(4) . .
O46 V6 O21 Si3 -21.5(4) . .
O18 V6 O21 Si3 -162.8(4) . .
O7 V6 O21 Si3 -92.0(5) . .
V7 V6 O21 Si3 -163.3(5) . .
V2 V6 O21 Si3 -42.1(4) . .
O22 V6 O21 V7 -106.6(3) . .
O46 V6 O21 V7 141.8(2) . .
O18 V6 O21 V7 0.43(19) . .
O7 V6 O21 V7 71.3(5) . .
V2 V6 O21 V7 121.13(15) . .
O19 V7 O21 Si3 -90.5(4) . .
O18 V7 O21 Si3 162.4(4) . .
O17 V7 O21 Si3 96.1(4) . .
O20 V7 O21 Si3 21.6(4) . .
V5 V7 O21 Si3 140.3(3) . .
V6 V7 O21 Si3 162.8(5) . .
V8 V7 O21 Si3 49.7(4) . .
O19 V7 O21 V6 106.7(3) . .
O18 V7 O21 V6 -0.43(19) . .
O17 V7 O21 V6 -66.7(4) . .
O20 V7 O21 V6 -141.2(2) . .
V5 V7 O21 V6 -22.5(2) . .
V8 V7 O21 V6 -113.08(16) . .
O27 V10 O24 V9 107.5(3) . .
O47 V10 O24 V9 -144.5(3) . .
O25 V10 O24 V9 0.1(2) . .
O29 V10 O24 V9 -80.9(4) . .
V8 V10 O24 V9 -149.1(4) . .
V15 V10 O24 V9 -122.05(18) . .
O27 V10 O24 V8 -103.5(3) . .
O47 V10 O24 V8 4.6(2) . .
O25 V10 O24 V8 149.2(3) . .
O29 V10 O24 V8 68.2(4) . .
V15 V10 O24 V8 27.0(2) . .
V9 V10 O24 V8 149.1(4) . .
O26 V9 O24 V10 -103.6(3) . .
O15 V9 O24 V10 151.1(3) . .
O12 V9 O24 V10 69.5(5) . .
O25 V9 O24 V10 -0.1(2) . .
V4 V9 O24 V10 128.84(16) . .
O26 V9 O24 V8 133.0(5) . .
O15 V9 O24 V8 27.7(5) . .
O12 V9 O24 V8 -53.9(7) . .
O25 V9 O24 V8 -123.5(5) . .
V4 V9 O24 V8 5.4(6) . .
V10 V9 O24 V8 -123.4(6) . .
O23 V8 O24 V10 99.6(3) . .
O17 V8 O24 V10 -154.2(2) . .
O47 V8 O24 V10 -4.5(2) . .
O20 V8 O24 V10 -79.3(5) . .
V7 V8 O24 V10 -131.00(15) . .
O23 V8 O24 V9 -135.6(5) . .
O17 V8 O24 V9 -29.4(5) . .
O47 V8 O24 V9 120.4(5) . .
O20 V8 O24 V9 45.5(7) . .
V10 V8 O24 V9 124.8(6) . .
V7 V8 O24 V9 -6.2(6) . .
O45 Si6 O25 V10 -127.6(4) . .
O11 Si6 O25 V10 107.6(4) . .
O44 Si6 O25 V10 -4.8(5) . .
O45 Si6 O25 V9 68.6(4) . .
O11 Si6 O25 V9 -56.2(4) . .
O44 Si6 O25 V9 -168.6(3) . .
O27 V10 O25 Si6 86.3(5) . .
O24 V10 O25 Si6 -167.2(4) . .
O47 V10 O25 Si6 -102.2(5) . .
O29 V10 O25 Si6 -23.8(4) . .
V8 V10 O25 Si6 -145.5(3) . .
V15 V10 O25 Si6 -54.7(4) . .
V9 V10 O25 Si6 -167.1(5) . .
O27 V10 O25 V9 -106.6(3) . .
O24 V10 O25 V9 -0.1(2) . .
O47 V10 O25 V9 64.9(4) . .
O29 V10 O25 V9 143.3(2) . .
V8 V10 O25 V9 21.7(2) . .
V15 V10 O25 V9 112.47(18) . .
O26 V9 O25 Si6 -88.1(4) . .
O24 V9 O25 Si6 168.1(4) . .
O15 V9 O25 Si6 92.6(5) . .
O12 V9 O25 Si6 17.9(4) . .
V4 V9 O25 Si6 37.4(4) . .
V10 V9 O25 Si6 168.0(5) . .
O26 V9 O25 V10 103.9(3) . .
O24 V9 O25 V10 0.1(2) . .
O15 V9 O25 V10 -75.3(5) . .
O12 V9 O25 V10 -150.1(2) . .
V4 V9 O25 V10 -130.53(15) . .
O42 Si4 O28 V15 -65.0(5) . .
O20 Si4 O28 V15 58.9(4) . .
O41 Si4 O28 V15 172.3(3) . .
O42 Si4 O28 V14 136.5(4) . .
O20 Si4 O28 V14 -99.7(4) . .
O41 Si4 O28 V14 13.7(5) . .
O36 V15 O28 Si4 87.6(4) . .
O33 V15 O28 Si4 -162.4(4) . .
O47 V15 O28 Si4 -22.1(4) . .
O29 V15 O28 Si4 -91.6(6) . .
V10 V15 O28 Si4 -41.7(4) . .
V14 V15 O28 Si4 -164.2(5) . .
O36 V15 O28 V14 -108.2(3) . .
O33 V15 O28 V14 1.8(2) . .
O47 V15 O28 V14 142.1(2) . .
O29 V15 O28 V14 72.5(5) . .
V10 V15 O28 V14 122.42(17) . .
O35 V14 O28 Si4 -91.7(5) . .
O31 V14 O28 Si4 95.8(5) . .
O33 V14 O28 Si4 161.2(4) . .
O32 V14 O28 Si4 19.5(4) . .
V13 V14 O28 Si4 140.1(3) . .
V15 V14 O28 Si4 163.0(6) . .
V11 V14 O28 Si4 48.8(5) . .
O35 V14 O28 V15 105.3(3) . .
O31 V14 O28 V15 -67.2(4) . .
O33 V14 O28 V15 -1.8(2) . .
O32 V14 O28 V15 -143.6(2) . .
V13 V14 O28 V15 -23.0(2) . .
V11 V14 O28 V15 -114.21(17) . .
O43 Si5 O29 V10 139.1(4) . .
O34 Si5 O29 V10 -98.5(4) . .
O44 Si5 O29 V10 17.4(4) . .
O43 Si5 O29 V15 -71.6(5) . .
O34 Si5 O29 V15 50.8(4) . .
O44 Si5 O29 V15 166.7(3) . .
O27 V10 O29 Si5 -95.5(5) . .
O24 V10 O29 Si5 92.7(5) . .
O47 V10 O29 Si5 157.2(4) . .
O25 V10 O29 Si5 16.3(4) . .
V8 V10 O29 Si5 136.0(3) . .
V15 V10 O29 Si5 156.5(5) . .
V9 V10 O29 Si5 44.6(4) . .
O27 V10 O29 V15 108.0(3) . .
O24 V10 O29 V15 -63.7(4) . .
O47 V10 O29 V15 0.7(2) . .
O25 V10 O29 V15 -140.2(2) . .
V8 V10 O29 V15 -20.5(2) . .
V9 V10 O29 V15 -111.88(16) . .
O36 V15 O29 Si5 95.1(4) . .
O33 V15 O29 Si5 -17.2(4) . .
O47 V15 O29 Si5 -157.5(4) . .
O28 V15 O29 Si5 -85.6(6) . .
V10 V15 O29 Si5 -156.8(5) . .
V14 V15 O29 Si5 -35.1(4) . .
O36 V15 O29 V10 -108.1(3) . .
O33 V15 O29 V10 139.6(2) . .
O47 V15 O29 V10 -0.7(2) . .
O28 V15 O29 V10 71.2(5) . .
V14 V15 O29 V10 121.65(15) . .
O35 V14 O31 V13 -102.0(3) . .
O33 V14 O31 V13 6.3(2) . .
O28 V14 O31 V13 70.4(4) . .
O32 V14 O31 V13 151.4(3) . .
V15 V14 O31 V13 28.4(3) . .
V11 V14 O31 V13 151.6(4) . .
O35 V14 O31 V11 106.4(3) . .
O33 V14 O31 V11 -145.3(3) . .
O28 V14 O31 V11 -81.2(4) . .
O32 V14 O31 V11 -0.3(2) . .
V13 V14 O31 V11 -151.6(4) . .
V15 V14 O31 V11 -123.17(18) . .
O8 V13 O31 V14 99.7(3) . .
O33 V13 O31 V14 -6.3(2) . .
O5 V13 O31 V14 -154.1(2) . .
O34 V13 O31 V14 -82.7(4) . .
V12 V13 O31 V14 -132.64(14) . .
O8 V13 O31 V11 -133.9(5) . .
O33 V13 O31 V11 120.1(5) . .
O5 V13 O31 V11 -27.7(5) . .
O34 V13 O31 V11 43.7(8) . .
V14 V13 O31 V11 126.4(6) . .
V12 V13 O31 V11 -6.3(6) . .
O30 V11 O31 V14 -103.3(3) . .
O46 V11 O31 V14 72.3(4) . .
O3 V11 O31 V14 151.2(3) . .
O32 V11 O31 V14 0.3(2) . .
V2 V11 O31 V14 128.08(17) . .
O30 V11 O31 V13 132.3(5) . .
O46 V11 O31 V13 -52.1(7) . .
O3 V11 O31 V13 26.7(5) . .
O32 V11 O31 V13 -124.2(5) . .
V2 V11 O31 V13 3.6(6) . .
V14 V11 O31 V13 -124.5(7) . .
O40 Si3 O32 V14 -126.0(4) . .
O21 Si3 O32 V14 109.6(4) . .
O41 Si3 O32 V14 -4.1(5) . .
O40 Si3 O32 V11 71.5(4) . .
O21 Si3 O32 V11 -52.9(4) . .
O41 Si3 O32 V11 -166.5(3) . .
O35 V14 O32 Si3 85.1(5) . .
O31 V14 O32 Si3 -166.2(4) . .
O33 V14 O32 Si3 -100.8(4) . .
O28 V14 O32 Si3 -25.0(4) . .
V13 V14 O32 Si3 -145.3(3) . .
V15 V14 O32 Si3 -53.1(4) . .
V11 V14 O32 Si3 -166.4(5) . .
O35 V14 O32 V11 -108.5(3) . .
O31 V14 O32 V11 0.2(2) . .
O33 V14 O32 V11 65.6(4) . .
O28 V14 O32 V11 141.5(2) . .
V13 V14 O32 V11 21.1(2) . .
V15 V14 O32 V11 113.34(17) . .
O30 V11 O32 Si3 -90.1(4) . .
O31 V11 O32 Si3 166.4(4) . .
O46 V11 O32 Si3 18.5(4) . .
O3 V11 O32 Si3 94.3(5) . .
V2 V11 O32 Si3 39.0(5) . .
V14 V11 O32 Si3 166.7(5) . .
O30 V11 O32 V14 103.3(3) . .
O31 V11 O32 V14 -0.2(2) . .
O46 V11 O32 V14 -148.2(2) . .
O3 V11 O32 V14 -72.4(4) . .
V2 V11 O32 V14 -127.69(15) . .
O36 V15 O33 V14 96.6(3) . .
O47 V15 O33 V14 -80.8(4) . .
O28 V15 O33 V14 -1.9(2) . .
O29 V15 O33 V14 -156.3(2) . .
V10 V15 O33 V14 -126.06(17) . .
O36 V15 O33 V13 -139.3(5) . .
O47 V15 O33 V13 43.3(7) . .
O28 V15 O33 V13 122.2(5) . .
O29 V15 O33 V13 -32.2(5) . .
V10 V15 O33 V13 -1.9(6) . .
V14 V15 O33 V13 124.1(6) . .
O35 V14 O33 V15 -103.5(3) . .
O31 V14 O33 V15 146.5(3) . .
O28 V14 O33 V15 1.9(2) . .
O32 V14 O33 V15 82.4(4) . .
V13 V14 O33 V15 152.8(3) . .
V11 V14 O33 V15 123.65(17) . .
O35 V14 O33 V13 103.7(3) . .
O31 V14 O33 V13 -6.3(2) . .
O28 V14 O33 V13 -150.9(3) . .
O32 V14 O33 V13 -70.4(4) . .
V15 V14 O33 V13 -152.8(3) . .
V11 V14 O33 V13 -29.1(2) . .
O8 V13 O33 V15 137.7(5) . .
O31 V13 O33 V15 -119.5(5) . .
O5 V13 O33 V15 -37.0(8) . .
O34 V13 O33 V15 31.2(5) . .
V14 V13 O33 V15 -125.8(6) . .
V12 V13 O33 V15 7.7(6) . .
O8 V13 O33 V14 -96.5(3) . .
O31 V13 O33 V14 6.3(2) . .
O5 V13 O33 V14 88.8(4) . .
O34 V13 O33 V14 157.0(2) . .
V12 V13 O33 V14 133.52(14) . .
O43 Si5 O34 V12 -120.4(4) . .
O44 Si5 O34 V12 -2.0(5) . .
O29 Si5 O34 V12 113.3(4) . .
O43 Si5 O34 V13 73.3(4) . .
O44 Si5 O34 V13 -168.3(3) . .
O29 Si5 O34 V13 -53.0(4) . .
O48 V12 O34 Si5 83.7(5) . .
O5 V12 O34 Si5 -169.3(4) . .
O4 V12 O34 Si5 -102.8(4) . .
O11 V12 O34 Si5 -27.7(4) . .
V1 V12 O34 Si5 -147.7(3) . .
V3 V12 O34 Si5 -55.8(4) . .
V13 V12 O34 Si5 -169.4(5) . .
O48 V12 O34 V13 -106.9(3) . .
O5 V12 O34 V13 0.1(2) . .
O4 V12 O34 V13 66.6(4) . .
O11 V12 O34 V13 141.6(2) . .
V1 V12 O34 V13 21.7(2) . .
V3 V12 O34 V13 113.60(17) . .
O8 V13 O34 Si5 -87.5(4) . .
O31 V13 O34 Si5 94.9(5) . .
O33 V13 O34 Si5 20.2(4) . .
O5 V13 O34 Si5 169.6(4) . .
V14 V13 O34 Si5 39.2(4) . .
V12 V13 O34 Si5 169.7(5) . .
O8 V13 O34 V12 102.8(3) . .
O31 V13 O34 V12 -74.8(5) . .
O33 V13 O34 V12 -149.5(2) . .
O5 V13 O34 V12 -0.1(2) . .
V14 V13 O34 V12 -130.42(14) . .
O38 Si2 O37 Si1 177.4(3) . .
O14 Si2 O37 Si1 57.2(4) . .
O7 Si2 O37 Si1 -61.5(4) . .
O39 Si1 O37 Si2 177.7(4) . .
O10 Si1 O37 Si2 -58.4(4) . .
O2 Si1 O37 Si2 55.7(4) . .
O40 Si3 O41 Si4 179.2(4) . .
O32 Si3 O41 Si4 56.3(4) . .
O21 Si3 O41 Si4 -59.6(4) . .
O42 Si4 O41 Si3 177.2(4) . .
O20 Si4 O41 Si3 55.3(5) . .
O28 Si4 O41 Si3 -60.2(4) . .
O20 Si4 O42 Co1 -115.6(4) . 1_455
O28 Si4 O42 Co1 7.1(5) . 1_455
O41 Si4 O42 Co1 125.3(4) . 1_455
O43 Si5 O44 Si6 172.4(4) . .
O34 Si5 O44 Si6 55.1(4) . .
O29 Si5 O44 Si6 -62.9(4) . .
O45 Si6 O44 Si5 179.3(3) . .
O25 Si6 O44 Si5 56.9(4) . .
O11 Si6 O44 Si5 -58.9(4) . .
O22 V6 O46 V2 101.4(3) . .
O18 V6 O46 V2 -75.4(4) . .
O7 V6 O46 V2 -0.4(2) . .
O21 V6 O46 V2 -152.2(2) . .
V7 V6 O46 V2 -123.17(17) . .
O22 V6 O46 V11 -136.4(5) . .
O18 V6 O46 V11 46.8(6) . .
O7 V6 O46 V11 121.8(5) . .
O21 V6 O46 V11 -30.0(5) . .
V7 V6 O46 V11 -0.9(5) . .
V2 V6 O46 V11 122.2(6) . .
O6 V2 O46 V6 -104.6(3) . .
O3 V2 O46 V6 145.5(3) . .
O2 V2 O46 V6 80.5(4) . .
O7 V2 O46 V6 0.4(2) . .
V11 V2 O46 V6 150.6(3) . .
V1 V2 O46 V6 123.34(17) . .
O6 V2 O46 V11 104.8(3) . .
O3 V2 O46 V11 -5.1(2) . .
O2 V2 O46 V11 -70.2(4) . .
O7 V2 O46 V11 -150.2(2) . .
V1 V2 O46 V11 -27.3(2) . .
V6 V2 O46 V11 -150.6(3) . .
O30 V11 O46 V6 138.0(5) . .
O31 V11 O46 V6 -37.6(7) . .
O3 V11 O46 V6 -119.0(5) . .
O32 V11 O46 V6 31.1(5) . .
V2 V11 O46 V6 -124.0(6) . .
V14 V11 O46 V6 6.8(5) . .
O30 V11 O46 V2 -98.0(3) . .
O31 V11 O46 V2 86.4(4) . .
O3 V11 O46 V2 5.0(2) . .
O32 V11 O46 V2 155.1(2) . .
V14 V11 O46 V2 130.78(14) . .
O36 V15 O47 V10 104.2(3) . .
O33 V15 O47 V10 -78.3(4) . .
O28 V15 O47 V10 -153.5(2) . .
O29 V15 O47 V10 0.8(2) . .
V14 V15 O47 V10 -124.94(17) . .
O36 V15 O47 V8 -132.9(5) . .
O33 V15 O47 V8 44.6(7) . .
O28 V15 O47 V8 -30.6(5) . .
O29 V15 O47 V8 123.6(5) . .
V10 V15 O47 V8 122.9(6) . .
V14 V15 O47 V8 -2.1(6) . .
O27 V10 O47 V15 -106.3(3) . .
O24 V10 O47 V15 146.0(3) . .
O25 V10 O47 V15 82.2(4) . .
O29 V10 O47 V15 -0.8(2) . .
V8 V10 O47 V15 150.5(4) . .
V9 V10 O47 V15 122.71(17) . .
O27 V10 O47 V8 103.2(3) . .
O24 V10 O47 V8 -4.5(2) . .
O25 V10 O47 V8 -68.3(4) . .
O29 V10 O47 V8 -151.3(3) . .
V15 V10 O47 V8 -150.5(4) . .
V9 V10 O47 V8 -27.8(3) . .
O23 V8 O47 V15 137.0(5) . .
O24 V8 O47 V15 -120.0(5) . .
O17 V8 O47 V15 -35.5(8) . .
O20 V8 O47 V15 31.5(5) . .
V10 V8 O47 V15 -124.5(6) . .
V7 V8 O47 V15 8.8(6) . .
O23 V8 O47 V10 -98.5(3) . .
O24 V8 O47 V10 4.5(2) . .
O17 V8 O47 V10 88.9(5) . .
O20 V8 O47 V10 155.9(2) . .
V7 V8 O47 V10 133.31(15) . .
O42 Co1 N6 C9 -32.7(10) 1_655 .
N7 Co1 N6 C9 156.4(11) . .
O1W Co1 N6 C9 -129.8(10) . .
O1 Co1 N6 C9 55.7(10) 4_565 .
O36 Co1 N6 C9 -134.5(10) 1_655 .
O42 Co1 N7 N7' 157.3(16) 1_655 .
N6 Co1 N7 N7' -57.5(14) . .
O1W Co1 N7 N7' 149.9(15) . .
O1 Co1 N7 N7' 61.9(13) 4_565 .
O36 Co1 N7 N7' -129.0(14) 1_655 .
O42 Co1 N7 C10 -148.7(15) 1_655 .
N6 Co1 N7 C10 -3(2) . .
O1W Co1 N7 C10 -156(2) . .
O1 Co1 N7 C10 115.9(18) 4_565 .
O36 Co1 N7 C10 -75.0(18) 1_655 .
N2 C1 C2 C3 -67.2(11) . .
C1 C2 C3 N1 -70.9(11) . .
N3 C4 C5 C6 -174.0(8) . .
C4 C5 C6 N4 -56.0(12) . .
N5 C7 C8 C9 -171(2) . .
Co1 N6 C9 C8 -41.6(16) . .
C7 C8 C9 N6 177.1(15) . .
N7' N7 C10 C11 -93(2) . .
Co1 N7 C10 C11 -157.0(15) . .
Co1 N7 C10 N7' -64.4(18) . .
N7' C10 C11 C12 78(2) . .
N7 C10 C11 C12 135(2) . .
C10 C11 C12 N8 49(2) . .
N9 C13 C14 C15 -73(2) . .
C13 C14 C15 N10 173.7(16) . .
Co1 N7 N7' C10 130.7(14) . .
C11 C10 N7' N7 114(2) . .
